data_7247854
loop_
_publ_author_name
'Tang, Li'
'Han, Qikai'
'Wang, Bin'
'Yang, Zhonghua'
'Song, Chunyuan'
'Feng, Guanyu'
'Wang, Shuxin'

_publ_section_title
;
 Constructing perfect cubic Ag-Cu alloyed nanoclusters through selective
 elimination of phosphine ligands.
;
_journal_issue 1
_journal_name_full 'Physical chemistry chemical physics : PCCP'
_journal_page_first 62
_journal_page_last 66
_journal_paper_doi 10.1039/d3cp04224c
_journal_volume 26
_journal_year 2023
_chemical_formula_moiety 'C197 H229 Ag55 Cu8 I12 S24, C24 H20 P, 1[C6H14], 0.88[C6H14], 2.64[CH2Cl2]'
_chemical_formula_sum 'C216 H236 Ag55 Cu8 I12 P S24'
_chemical_formula_weight 11596.41
_space_group_crystal_system monoclinic
_space_group_IT_number 12
_space_group_name_Hall '-C 2y'
_space_group_name_H-M_alt 'C 1 2/m 1'
_atom_sites_solution_hydrogens mixed
_atom_sites_solution_primary iterative
_audit_creation_date 2023-11-28
_audit_creation_method
;
Olex2 1.3
(compiled 2020.11.12 svn.r5f609507 for OlexSys, GUI svn.r6408)
;
_audit_update_record
;
2023-11-28 deposited with the CCDC.	2023-12-06 downloaded from the CCDC.
;
_cell_angle_alpha 90
_cell_angle_beta 125.295(2)
_cell_angle_gamma 90
_cell_formula_units_Z 2
_cell_length_a 37.341(5)
_cell_length_b 24.083(3)
_cell_length_c 22.341(3)
_cell_measurement_reflns_used 7792
_cell_measurement_temperature 170
_cell_measurement_theta_max 27.297
_cell_measurement_theta_min 2.220
_cell_volume 16398(4)
_computing_cell_refinement 'SAINT V8.40B (?, 2016)'
_computing_data_reduction 'SAINT V8.40B (?, 2016)'
_computing_molecular_graphics 'Olex2 1.3 (Dolomanov et al., 2009)'
_computing_publication_material 'Olex2 1.3 (Dolomanov et al., 2009)'
_computing_structure_refinement 'SHELXL 2019/2 (Sheldrick, 2015)'
_computing_structure_solution 'olex2.solve 1.3 (Bourhis et al., 2015)'
_diffrn_ambient_temperature 170.0
_diffrn_measured_fraction_theta_full 0.989
_diffrn_measured_fraction_theta_max 0.981
_diffrn_measurement_device_type 'Bruker D8'
_diffrn_radiation_type MoK\a
_diffrn_radiation_wavelength 0.71073
_diffrn_reflns_av_R_equivalents 0.0635
_diffrn_reflns_av_unetI/netI 0.0935
_diffrn_reflns_Laue_measured_fraction_full 0.989
_diffrn_reflns_Laue_measured_fraction_max 0.981
_diffrn_reflns_limit_h_max 41
_diffrn_reflns_limit_h_min -46
_diffrn_reflns_limit_k_max 29
_diffrn_reflns_limit_k_min -30
_diffrn_reflns_limit_l_max 27
_diffrn_reflns_limit_l_min -27
_diffrn_reflns_number 35734
_diffrn_reflns_point_group_measured_fraction_full 0.989
_diffrn_reflns_point_group_measured_fraction_max 0.981
_diffrn_reflns_theta_full 25.242
_diffrn_reflns_theta_max 26.389
_diffrn_reflns_theta_min 2.042
_exptl_absorpt_coefficient_mu 5.023
_exptl_absorpt_correction_T_max 0.0170
_exptl_absorpt_correction_T_min 0.0024
_exptl_absorpt_correction_type multi-scan
_exptl_absorpt_process_details
;
SADABS-2016/2 (Bruker,2016/2) was used for absorption correction.
wR2(int) was 0.1399 before and 0.0744 after correction.
The Ratio of minimum to maximum transmission is 0.4643.
The \l/2 correction factor is Not present.
;
_exptl_crystal_colour black
_exptl_crystal_colour_primary black
_exptl_crystal_density_diffrn 2.349
_exptl_crystal_description block
_exptl_crystal_F_000 10768
_exptl_crystal_size_max 0.07
_exptl_crystal_size_mid 0.05
_exptl_crystal_size_min 0.05
_refine_diff_density_max 2.130
_refine_diff_density_min -0.785
_refine_diff_density_rms 0.194
_refine_ls_extinction_method none
_refine_ls_goodness_of_fit_ref 0.925
_refine_ls_hydrogen_treatment constr
_refine_ls_matrix_type full
_refine_ls_number_parameters 1162
_refine_ls_number_reflns 16890
_refine_ls_number_restraints 3224
_refine_ls_restrained_S_all 0.872
_refine_ls_R_factor_all 0.1541
_refine_ls_R_factor_gt 0.0710
_refine_ls_shift/su_max 0.001
_refine_ls_shift/su_mean 0.000
_refine_ls_structure_factor_coef Fsqd
_refine_ls_weighting_details 'w=1/[\s^2^(Fo^2^)+(0.1276P)^2^] where P=(Fo^2^+2Fc^2^)/3'
_refine_ls_weighting_scheme calc
_refine_ls_wR_factor_gt 0.1992
_refine_ls_wR_factor_ref 0.2576
_reflns_Friedel_coverage 0.000
_reflns_number_gt 6916
_reflns_number_total 16890
_reflns_threshold_expression 'I > 2\s(I)'
_cod_data_source_file d3cp04224c2.cif
_cod_data_source_block wsx0606a_0m
_cod_depositor_comments 'Adding full bibliography for 7247854.cif.'
_cod_database_code 7247854
_shelx_shelxl_version_number 2019/2
_shelx_space_group_comment
;
The symmetry employed for this shelxl refinement is uniquely defined
by the following loop, which should always be used as a source of
symmetry information in preference to the above space-group names.
They are only intended as comments.
;
_shelx_estimated_absorpt_t_max 0.787
_shelx_estimated_absorpt_t_min 0.720
_olex2_refinement_description
;
1. Fixed Uiso
 At 1.2 times of:
  All C(H) groups
 At 1.5 times of:
  All C(H,H,H) groups
2. Restrained distances
 C31-C89
 1.45 with sigma of 0.01
 C111-C25
 1.45 with sigma of 0.01
 C92-C53
 1.45 with sigma of 0.01
 C58-C17
 1.45 with sigma of 0.01
 C86-C70 = C88-C79
 1.45 with sigma of 0.01
 C39-C81
 1.45 with sigma of 0.01
 C112-C66 = C113-C43
 1.45 with sigma of 0.01
 S00S-C55
 1.75 with sigma of 0.01
 C64-C67
 1.45 with sigma of 0.01
 C40-C114 = C41-C24
 1.45 with sigma of 0.01
 C77-C74
 1.45 with sigma of 0.01
 C90-C20 = C19-C21 = C21-C3
 1.37 with sigma of 0.02
 C90-C3
 1.38 with sigma of 0.02
 C20-C26 = C26-C19
 1.36 with sigma of 0.02
 C27-C45
 1.45 with sigma of 0.01
 C68-C95
 1.45 with sigma of 0.01
 S6-C16
 1.8 with sigma of 0.01
 C35-C54 = C28-C37
 1.45 with sigma of 0.01
 S1-C62
 1.8 with sigma of 0.02
 S2-C61
 1.8 with sigma of 0.01
 C63-C75
 1.45 with sigma of 0.01
 C14-C76
 1.45 with sigma of 0.01
 C2-C83 = C83-C1
 1.36 with sigma of 0.02
 C36-C2 = C1-C93 = C93-C98
 1.37 with sigma of 0.02
 C36-C98
 1.38 with sigma of 0.02
 C40_$1-C114_$1
 1.45 with sigma of 0.01
 C90-C26 = C26-C21 = C19-C3
 2.37 with sigma of 0.04
 C90-C21
 2.38 with sigma of 0.04
 C20-C19
 2.36 with sigma of 0.04
 C2-C1
 2.36 with sigma of 0.04
 C36-C83 = C83-C93 = C1-C98
 2.37 with sigma of 0.04
 C36-C93
 2.38 with sigma of 0.04
 C109-S00U \\sim S00U-C92
 with sigma of 0.02
 C110-C111 \\sim C111-C33
 with sigma of 0.02
 C33-C53 \\sim C53-C65
 with sigma of 0.02
 C99-C31 \\sim C31-C69
 with sigma of 0.02
 C46-C58 \\sim C58-C15
 with sigma of 0.02
 C107-C57 \\sim C57-C23
 with sigma of 0.02
 C23-C59 \\sim C59-C22
 with sigma of 0.02
 C73-S00U \\sim S00U-C67
 with sigma of 0.02
 C108-C86 \\sim C86-C72
 with sigma of 0.02
 C72-C79 \\sim C79-C85
 with sigma of 0.02
 C78-C77 \\sim C77-C60
 with sigma of 0.02
 C15-C81 \\sim C81-C52
 with sigma of 0.02
 C104-C113 \\sim C113-C50
 with sigma of 0.02
 C50-C112 \\sim C112-C87
 with sigma of 0.02
 C18-S00S \\sim S00S-C41
 with sigma of 0.02
 C62-C64 \\sim C64-C60
 with sigma of 0.02
 C103-C40 \\sim C40-C102
 with sigma of 0.02
 C102-C24 \\sim C24-C55
 with sigma of 0.02
 C60-C77 \\sim C77-C78
 with sigma of 0.02
 C90-C20 \\sim C20-C26 \\sim C26-C19 \\sim C19-C21 \\sim C21-C3 \\sim C3-C90
 with sigma of 0.02
 C90-C21 \\sim C90-C26 \\sim C21-C26 \\sim C19-C20 \\sim C19-C3 \\sim C3-C20
 with sigma of 0.04
 C26-P \\sim P-C21
 with sigma of 0.02
 C94-C27 \\sim C27-C56
 with sigma of 0.02
 C94-C95 \\sim C95-C38
 with sigma of 0.02
 C54-S6 \\sim S6-C97
 with sigma of 0.02
 C4-C28 \\sim C28-C6
 with sigma of 0.02
 C4-C35 \\sim C35-C16
 with sigma of 0.02
 C67-S1 \\sim S1-C73
 with sigma of 0.02
 C61-C75 \\sim C75-C105
 with sigma of 0.02
 C14-C100 \\sim C100-C105
 with sigma of 0.02
 C36-C93 \\sim C36-C83 \\sim C93-C83 \\sim C1-C2 \\sim C1-C98 \\sim C98-C2
 with sigma of 0.04
 C83-P \\sim P-C93
 with sigma of 0.02
 C36-C2 \\sim C2-C83 \\sim C83-C1 \\sim C1-C93 \\sim C93-C98 \\sim C98-C36
 with sigma of 0.02
3. Restrained planarity
 C25, C33, C65, C92, C109, C110, C111
 with sigma of 0.1
 S00P, C15, C17, C39, C46, C48, C52
 with sigma of 0.1
 C31, C51, C69, C80, C84, C89, C96, C99
 with sigma of 0.1
 C70, C72, C79, C82, C85, C86, C88, C108
 with sigma of 0.1
 C25, C33, C53, C65, C92, C109, C110, C111
 with sigma of 0.1
 C15, C17, C39, C52, C81
 with sigma of 0.1
 C43, C50, C66, C87, C104, C106, C112, C113
 with sigma of 0.1
 C18, C41, C55, C102, C103, C114, S00S
 with sigma of 0.1
 C60, C62, C67, C73, C74, C77, C78
 with sigma of 0.1
 C60, C62, C64, C67
 with sigma of 0.1
 C24, C40, C41, C102, C114
 with sigma of 0.1
 C60, C74, C77, C78
 with sigma of 0.1
 C3, C19, C20, C21, C26, C90
 with sigma of 0.1
 P, C3, C19, C20, C21, C26, C90
 with sigma of 0.1
 C27, C38, C45, C56, C68, C71, C94
 with sigma of 0.1
 C4, C6, C16, C28, C35, C37, C54, C97
 with sigma of 0.1
 C14, C42, C61, C63, C75, C76, C100, C105
 with sigma of 0.1
 S2, C14, C42, C61, C63, C75, C76, C100, C105
 with sigma of 0.1
 C1, C2, C36, C83, C93, C98
 with sigma of 0.1
 P, C1, C2, C36, C83, C93, C98
 with sigma of 0.1
4. Uiso/Uaniso restraints and constraints
C3 \\sim C19 \\sim C20 \\sim C21 \\sim C26 \\sim C90: within 2A with sigma of
0.04 and sigma for terminal atoms of 0.08 within 2A
C60 \\sim C62 \\sim C64 \\sim C67 \\sim C73 \\sim C74 \\sim C77 \\sim C78 \\sim
S00U \\sim C25 \\sim C33 \\sim C53 \\sim C65 \\sim C92 \\sim C109 \\sim C110
\\sim C111: within 3.8A with sigma of 0.001 and sigma for terminal atoms of
0.002 within 3.8A
C18 \\sim C24 \\sim C40 \\sim C41 \\sim C55 \\sim C102 \\sim C103 \\sim C114
\\sim S00S: within 3.8A with sigma of 0.001 and sigma for terminal atoms of
0.002 within 3.8A
C31 \\sim C51 \\sim C69 \\sim C80 \\sim C84 \\sim C89 \\sim C96 \\sim C99:
within 2A with sigma of 0.01 and sigma for terminal atoms of 0.02 within 2A
C27 \\sim C38 \\sim C45 \\sim C56 \\sim C68 \\sim C71 \\sim C94 \\sim C95:
within 2A with sigma of 0.01 and sigma for terminal atoms of 0.02 within 2A
C70 \\sim C72 \\sim C79 \\sim C82 \\sim C85 \\sim C86 \\sim C88 \\sim C108:
within 2A with sigma of 0.01 and sigma for terminal atoms of 0.02 within 2A
C4 \\sim C6 \\sim C16 \\sim C28 \\sim C35 \\sim C37 \\sim C54 \\sim C97: within
2A with sigma of 0.01 and sigma for terminal atoms of 0.02 within 2A
S2 \\sim C14 \\sim C42 \\sim C61 \\sim C63 \\sim C75 \\sim C76 \\sim C100 \\sim
C105: within 2A with sigma of 0.01 and sigma for terminal atoms of 0.02 within
2A
C1 \\sim C2 \\sim C36 \\sim C83 \\sim C93 \\sim C98: within 2A with sigma of
0.04 and sigma for terminal atoms of 0.08 within 2A
P \\sim C1 \\sim C2 \\sim C3 \\sim C5 \\sim C7 \\sim C8 \\sim C9 \\sim C10
\\sim C11 \\sim C12 \\sim C13 \\sim C19 \\sim C20 \\sim C21 \\sim C26 \\sim C30
\\sim C36 \\sim C47 \\sim C83 \\sim C90 \\sim C91 \\sim C93 \\sim C98 \\sim
C101: within 2A with sigma of 0.01 and sigma for terminal atoms of 0.02 within
2A
C43 \\sim C50 \\sim C66 \\sim C87 \\sim C104 \\sim C106 \\sim C112 \\sim C113:
within 2A with sigma of 0.01 and sigma for terminal atoms of 0.02 within 2A
C8 \\sim C30: within 2A with sigma of 0.01 and sigma for terminal atoms of 0.02
within 2A
P \\sim C8 \\sim C9 \\sim C10 \\sim C12 \\sim C30 \\sim C91: within 2A with
sigma of 0.001 and sigma for terminal atoms of 0.002 within 2A
5. Rigid body (RIGU) restrains
 All non-hydrogen atoms
 with sigma for 1-2 distances of 0.001 and sigma for 1-3 distances of 0.002
6. Others
 Fixed Sof: Cu3(0.5) Cu2(0.5) S1(0.5) S2(0.5) S6(0.5) S20(0.5) P(0.25)
 C1(0.25) C2(0.25) H2(0.25) C3(0.25) H3(0.25) C9(0.25) C91(0.25) H91(0.25)
 C10(0.25) H10(0.25) C12(0.25) H12(0.25) C8(0.25) H8(0.25) C30(0.25) H30(0.25)
 C11(0.25) H11(0.25) C5(0.25) H5(0.25) C47(0.25) C101(0.25) H101(0.25)
 C13(0.25) H13(0.25) C7(0.25) H7(0.25) C14(0.5) H14A(0.5) H14B(0.5) H14C(0.5)
 C16(0.5) C97(0.5) H97(0.5) C6(0.5) H6(0.5) C37(0.5) C4(0.5) H4(0.5) C54(0.5)
 C19(0.25) C20(0.25) H20(0.25) C21(0.25) H21(0.25) C23(0.5) H23(0.5) C32(0.5)
 C107(0.5) C34(0.5) H34(0.5) C22(0.5) H22(0.5) C44(0.5) C24(0.5) H24A(0.5)
 H24B(0.5) H24C(0.5) C26(0.25) H26(0.25) C28(0.5) H28A(0.5) H28B(0.5) H28C(0.5)
 C35(0.5) H35A(0.5) H35B(0.5) H35C(0.5) C36(0.25) H36(0.25) C40(0.5) H40A(0.5)
 H40B(0.5) H40C(0.5) C57(0.5) H57A(0.5) H57B(0.5) H57C(0.5) C59(0.5) H59A(0.5)
 H59B(0.5) H59C(0.5) C60(0.5) H60(0.5) C67(0.5) C62(0.5) C73(0.5) H73(0.5)
 C78(0.5) H78(0.5) C74(0.5) C64(0.5) H64A(0.5) H64B(0.5) H64C(0.5) C75(0.5)
 H75A(0.5) H75B(0.5) H75C(0.5) C76(0.5) C100(0.5) H100(0.5) C42(0.5) H42(0.5)
 C61(0.5) C63(0.5) C105(0.5) H105(0.5) C77(0.5) H77A(0.5) H77B(0.5) H77C(0.5)
 C83(0.25) H83(0.25) C90(0.25) H90(0.25) C93(0.25) H93(0.25) C98(0.25)
 H98(0.25) C114(0.5) C103(0.5) H103(0.5) C18(0.5) H18(0.5) C55(0.5) C41(0.5)
 C102(0.5) H102(0.5) S00P(0.5) S00S(0.5) S00T(0.5) S00U(0.5) C25(0.5) C33(0.5)
 H33(0.5) C92(0.5) C65(0.5) C109(0.5) H109(0.5) C110(0.5) H110(0.5) C27(0.5)
 H27A(0.5) H27B(0.5) H27C(0.5) C39(0.5) C15(0.5) H15(0.5) C17(0.5) C46(0.5)
 H46(0.5) C48(0.5) H48(0.5) C52(0.5) C45(0.5) C94(0.5) H94(0.5) C68(0.5)
 C38(0.5) C71(0.5) H71(0.5) C56(0.5) H56(0.5) C53(0.5) H53A(0.5) H53B(0.5)
 H53C(0.5) C58(0.5) H58A(0.5) H58B(0.5) H58C(0.5) C70(0.5) C72(0.5) H72(0.5)
 C88(0.5) C85(0.5) H85(0.5) C82(0.5) H82(0.5) C108(0.5) C79(0.5) H79A(0.5)
 H79B(0.5) H79C(0.5) C81(0.5) H81A(0.5) H81B(0.5) H81C(0.5) C86(0.5) H86A(0.5)
 H86B(0.5) H86C(0.5) C95(0.5) H95A(0.5) H95B(0.5) H95C(0.5) C104(0.5) H104(0.5)
 C43(0.5) C50(0.5) H50(0.5) C66(0.5) C87(0.5) C106(0.5) H106(0.5) C111(0.5)
 H11A(0.5) H11B(0.5) H11C(0.5) C112(0.5) H11D(0.5) H11E(0.5) H11F(0.5)
 C113(0.5) H11G(0.5) H11H(0.5) H11I(0.5)
7.a Riding coordinates:
 C81(H81A,H81B,H81C), C86(H86A,H86B,H86C), C111(H11A,H11B,H11C), C112(H11D,
 H11E,H11F)
7.b Aromatic/amide H refined with riding coordinates:
 C80(H80), C99(H99), C69(H69), C2(H2), C3(H3), C91(H91), C10(H10), C12(H12),
 C8(H8), C30(H30), C11(H11), C5(H5), C101(H101), C13(H13), C7(H7), C97(H97),
 C6(H6), C4(H4), C20(H20), C21(H21), C23(H23), C34(H34), C22(H22), C26(H26),
 C36(H36), C60(H60), C73(H73), C78(H78), C100(H100), C42(H42), C105(H105),
 C83(H83), C90(H90), C93(H93), C98(H98), C103(H103), C18(H18), C102(H102),
 C33(H33), C109(H109), C110(H110), C15(H15), C46(H46), C48(H48), C94(H94),
 C71(H71), C56(H56), C72(H72), C85(H85), C82(H82), C104(H104), C50(H50),
 C106(H106)
7.c Fitted hexagon refined as free rotating group:
 C80(C96,C51,C99,C89,C69), C9(C91,C10,C12,C8,C30), C11(C5,C47,C101,C13,C7),
 C16(C97,C6,C37,C4,C54), C23(C32,C107,C34,C22,C44), C60(C67,C62,C73,C78,C74),
 C76(C100,C42,C61,C63,C105), C114(C103,C18,C55,C41,C102), C25(C33,C92,C65,C109,
 C110), C39(C15,C17,C46,C48,C52), C45(C94,C68,C38,C71,C56), C70(C72,C88,C85,C82,
 C108), C104(C43,C50,C66,C87,C106)
7.d Idealised Me refined as rotating group:
 C31(H31A,H31B,H31C), C84(H84A,H84B,H84C), C14(H14A,H14B,H14C), C24(H24A,H24B,
 H24C), C28(H28A,H28B,H28C), C35(H35A,H35B,H35C), C40(H40A,H40B,H40C), C57(H57A,
 H57B,H57C), C59(H59A,H59B,H59C), C64(H64A,H64B,H64C), C75(H75A,H75B,H75C),
 C77(H77A,H77B,H77C), C27(H27A,H27B,H27C), C53(H53A,H53B,H53C), C58(H58A,H58B,
 H58C), C79(H79A,H79B,H79C), C95(H95A,H95B,H95C), C113(H11G,H11H,H11I)
;
_smtbx_masks_special_details
;
A solvent mask was calculated and 388 electrons were 
found in a volume of 1568\%A^3^ in 3 voids per unit cell. 
This is consistent with the presence of 
4[CH2CL2], 4.5[C6H14] per Asymmetric Unit 
which account for 400 electrons 
per unit cell.
;
_smtbx_masks_void_probe_radius 1.2
_smtbx_masks_void_truncation_radius 1.2
_olex2_submission_special_instructions 'No special instructions were received'

loop_
_space_group_symop_operation_xyz
'x, y, z'
'-x, y, -z'
'x+1/2, y+1/2, z'
'-x+1/2, y+1/2, -z'
'-x, -y, -z'
'x, -y, z'
'-x+1/2, -y+1/2, -z'
'x+1/2, -y+1/2, z'

loop_
_atom_site_label
_atom_site_type_symbol
_atom_site_fract_x
_atom_site_fract_y
_atom_site_fract_z
_atom_site_U_iso_or_equiv
_atom_site_adp_type
_atom_site_occupancy
_atom_site_site_symmetry_order
_atom_site_calc_flag
_atom_site_refinement_flags_posn
_atom_site_refinement_flags_adp
_atom_site_refinement_flags_occupancy
_atom_site_disorder_assembly
_atom_site_disorder_group
I2 I 0.61249(4) 0.58944(5) 0.83185(6) 0.0739(3) Uani 1 1 d . . . . .
I3 I 0.44256(4) 0.75003(5) 0.50034(7) 0.0818(4) Uani 1 1 d . . . . .
I4 I 0.29550(5) 0.500000 0.37523(9) 0.0855(5) Uani 1 2 d S T P A .
I5 I 0.37289(5) 0.500000 0.60740(8) 0.0678(4) Uani 1 2 d S T P A .
Ag1 Ag 0.48123(5) 0.500000 0.60863(8) 0.0547(4) Uani 1 2 d S T P A .
Ag2 Ag 0.38294(5) 0.67362(6) 0.49592(8) 0.0868(4) Uani 1 1 d . . . . .
Ag3 Ag 0.40829(4) 0.66824(5) 0.38413(7) 0.0714(3) Uani 1 1 d . . . . .
Ag4 Ag 0.500000 0.500000 0.500000 0.0562(5) Uani 1 4 d S T P A .
Ag5 Ag 0.48851(4) 0.66870(5) 0.61622(7) 0.0667(3) Uani 1 1 d . . . . .
Ag6 Ag 0.57606(5) 0.500000 0.72302(9) 0.0621(4) Uani 1 2 d S T P A .
Ag7 Ag 0.57956(4) 0.67959(5) 0.73054(8) 0.0756(4) Uani 1 1 d . . . . .
Ag8 Ag 0.39033(5) 0.500000 0.49700(9) 0.0608(4) Uani 1 2 d S T P A .
Ag9 Ag 0.44602(4) 0.58597(5) 0.49902(6) 0.0590(3) Uani 1 1 d . . . . .
Ag10 Ag 0.500000 0.66783(7) 0.500000 0.0634(4) Uani 1 2 d S T P A .
Ag11 Ag 0.46412(6) 0.500000 0.72916(10) 0.0683(4) Uani 1 2 d S T P A .
Ag12 Ag 0.42587(4) 0.58729(4) 0.60341(7) 0.0613(3) Uani 1 1 d . . . . .
Ag13 Ag 0.36700(4) 0.58052(6) 0.27525(7) 0.0784(4) Uani 1 1 d . . . . .
Ag14 Ag 0.53889(4) 0.58273(5) 0.61427(6) 0.0590(3) Uani 1 1 d . . . . .
Ag15 Ag 0.35383(4) 0.58649(6) 0.39097(7) 0.0774(4) Uani 1 1 d . . . . .
Ag16 Ag 0.40666(5) 0.500000 0.38872(9) 0.0643(4) Uani 1 2 d S T P A .
Ag17 Ag 0.30598(7) 0.500000 0.25972(12) 0.1009(7) Uani 1 2 d S T P A .
Ag18 Ag 0.51896(4) 0.57973(5) 0.72262(7) 0.0615(3) Uani 1 1 d . . . . .
Cu3 Cu 0.31899(15) 0.6841(2) 0.2889(3) 0.0707(11) Uani 0.5 1 d . . P A .
Cu4 Cu 0.47081(7) 0.67064(8) 0.72531(12) 0.0719(5) Uani 1 1 d . . . . .
S00Q S 0.47958(15) 0.59314(16) 0.7904(3) 0.0734(11) Uani 1 1 d . . . . .
S00R S 0.40083(15) 0.68267(17) 0.6221(3) 0.0784(11) Uani 1 1 d . . . . .
C31 C 0.2570(5) 0.6668(8) 0.6656(11) 0.156(6) Uani 1 1 d D U . . .
H31A H 0.239985 0.701296 0.648904 0.233 Uiso 1 1 calc R U . . .
H31B H 0.269810 0.661098 0.717682 0.233 Uiso 1 1 calc R U . . .
H31C H 0.237750 0.635506 0.637150 0.233 Uiso 1 1 calc R U . . .
C80 C 0.3586(3) 0.6343(5) 0.6758(7) 0.098(3) Uani 1 1 d G U . . .
H80 H 0.381370 0.607384 0.697398 0.118 Uiso 1 1 calc R U . . .
C96 C 0.3583(3) 0.6768(5) 0.6334(7) 0.098(3) Uani 1 1 d G U . . .
C51 C 0.3249(4) 0.7161(4) 0.6018(6) 0.112(3) Uani 1 1 d G U . . .
C99 C 0.2918(3) 0.7130(4) 0.6126(6) 0.120(4) Uani 1 1 d DG U . . .
H99 H 0.269023 0.739843 0.591014 0.143 Uiso 1 1 calc R U . . .
C89 C 0.2921(3) 0.6705(5) 0.6550(6) 0.121(3) Uani 1 1 d DG U . . .
C69 C 0.3255(4) 0.6311(4) 0.6866(6) 0.107(3) Uani 1 1 d DG U . . .
H69 H 0.325710 0.602068 0.715567 0.129 Uiso 1 1 calc R U . . .
C84 C 0.3231(7) 0.7648(8) 0.5527(11) 0.133(6) Uani 1 1 d . U . . .
H84A H 0.351692 0.783414 0.578727 0.200 Uiso 1 1 calc R U . . .
H84B H 0.300510 0.791607 0.542644 0.200 Uiso 1 1 calc R U . . .
H84C H 0.316062 0.749582 0.506390 0.200 Uiso 1 1 calc R U . . .
Cu2 Cu 0.30738(15) 0.6522(2) 0.2646(3) 0.0714(11) Uani 0.5 1 d . . P A -2
S1 S 0.2772(3) 0.5778(5) 0.1872(6) 0.087(3) Uani 0.5 1 d D . P A -2
S2 S 0.3061(4) 0.6704(5) 0.3646(7) 0.087(3) Uani 0.5 1 d D U P A -2
S6 S 0.5252(14) 0.7285(12) 0.743(2) 0.078(6) Uani 0.5 1 d D . P A -2
S20 S 0.3527(3) 0.7125(4) 0.2552(5) 0.067(2) Uani 0.5 1 d . . P A -2
P P 0.5539(6) 0.8185(7) 0.9997(9) 0.071(3) Uani 0.25 1 d D U P B -2
C1 C 0.5633(7) 0.8076(9) 1.0856(15) 0.077(4) Uani 0.25 1 d D U P B -2
C2 C 0.5934(14) 0.7536(16) 1.1926(19) 0.077(6) Uani 0.25 1 d D U P B -2
H2 H 0.609543 0.721983 1.220986 0.093 Uiso 0.25 1 calc R U P B -2
C3 C 0.4473(12) 0.7055(14) 0.886(2) 0.078(7) Uani 0.25 1 d D U P B -2
H3 H 0.438532 0.672964 0.897952 0.094 Uiso 0.25 1 calc R U P B -2
C9 C 0.6048(11) 0.7866(14) 1.008(2) 0.071(3) Uani 0.25 1 d G U P B -2
C91 C 0.6463(13) 0.7909(14) 1.0733(18) 0.071(3) Uani 0.25 1 d G U P B -2
H91 H 0.650917 0.813788 1.111711 0.085 Uiso 0.25 1 calc R U P B -2
C10 C 0.6813(10) 0.7616(16) 1.0823(16) 0.071(3) Uani 0.25 1 d G U P B -2
H10 H 0.709683 0.764578 1.126873 0.085 Uiso 0.25 1 calc R U P B -2
C12 C 0.6746(11) 0.7281(14) 1.026(2) 0.071(3) Uani 0.25 1 d G U P B -2
H12 H 0.698430 0.708114 1.032162 0.085 Uiso 0.25 1 calc R U P B -2
C8 C 0.6330(13) 0.7238(14) 0.9607(18) 0.070(3) Uani 0.25 1 d G U P B -2
H8 H 0.628412 0.700858 0.922287 0.084 Uiso 0.25 1 calc R U P B -2
C30 C 0.5981(10) 0.7530(16) 0.9517(16) 0.071(3) Uani 0.25 1 d G U P B -2
H30 H 0.569645 0.750067 0.907123 0.085 Uiso 0.25 1 calc R U P B -2
C11 C 0.4999(12) 0.9669(17) 0.930(2) 0.088(6) Uani 0.25 1 d G U P B -2
H11 H 0.474626 0.985640 0.919997 0.106 Uiso 0.25 1 calc R U P B -2
C5 C 0.5088(14) 0.9129(17) 0.957(3) 0.085(5) Uani 0.25 1 d G U P B -2
H5 H 0.489502 0.894805 0.965517 0.102 Uiso 0.25 1 calc R U P B -2
C47 C 0.5458(15) 0.8855(13) 0.972(3) 0.081(4) Uani 0.25 1 d G U P B -2
C101 C 0.5739(12) 0.9121(16) 0.959(2) 0.083(5) Uani 0.25 1 d G U P B -2
H101 H 0.599228 0.893336 0.969000 0.100 Uiso 0.25 1 calc R U P B -2
C13 C 0.5651(13) 0.9660(16) 0.932(2) 0.086(6) Uani 0.25 1 d G U P B -2
H13 H 0.584353 0.984171 0.923480 0.103 Uiso 0.25 1 calc R U P B -2
C7 C 0.5281(14) 0.9934(14) 0.917(2) 0.089(6) Uani 0.25 1 d G U P B -2
H7 H 0.522052 1.030324 0.898978 0.107 Uiso 0.25 1 calc R U P B -2
C14 C 0.1617(9) 0.5795(14) 0.379(2) 0.134(9) Uani 0.5 1 d D U P A -2
H14A H 0.172013 0.545300 0.408506 0.201 Uiso 0.5 1 calc R U P A -2
H14B H 0.135570 0.571404 0.330095 0.201 Uiso 0.5 1 calc R U P A -2
H14C H 0.154310 0.606916 0.403076 0.201 Uiso 0.5 1 calc R U P A -2
C16 C 0.5119(7) 0.7923(8) 0.6926(12) 0.109(5) Uani 0.5 1 d DG U P A -2
C97 C 0.5328(7) 0.8064(9) 0.6595(14) 0.109(5) Uani 0.5 1 d DG U P A -2
H97 H 0.555746 0.783680 0.666614 0.131 Uiso 0.5 1 calc R U P A -2
C6 C 0.5201(7) 0.8537(9) 0.6161(12) 0.113(5) Uani 0.5 1 d DG U P A -2
H6 H 0.534334 0.863336 0.593553 0.136 Uiso 0.5 1 calc R U P A -2
C37 C 0.4865(7) 0.8869(8) 0.6058(11) 0.116(5) Uani 0.5 1 d DG U P A -2
C4 C 0.4656(6) 0.8729(8) 0.6388(11) 0.114(5) Uani 0.5 1 d DG U P A -2
H4 H 0.442643 0.895576 0.631722 0.137 Uiso 0.5 1 calc R U P A -2
C54 C 0.4783(6) 0.8255(8) 0.6822(11) 0.109(5) Uani 0.5 1 d DG U P A -2
C19 C 0.4981(10) 0.7793(10) 0.9210(16) 0.078(5) Uani 0.25 1 d D U P B -2
C20 C 0.4361(12) 0.7716(16) 0.7984(17) 0.076(7) Uani 0.25 1 d D U P B -2
H20 H 0.419118 0.785126 0.749496 0.091 Uiso 0.25 1 calc R U P B -2
C21 C 0.4847(12) 0.7327(12) 0.9379(18) 0.080(6) Uani 0.25 1 d D U P B -2
H21 H 0.501658 0.719121 0.986768 0.096 Uiso 0.25 1 calc R U P B -2
C23 C 0.5199(6) 0.5752(8) 0.9970(9) 0.082(7) Uani 0.5 1 d DG . P A -2
H23 H 0.508602 0.560364 1.022361 0.098 Uiso 0.5 1 calc R U P A -2
C32 C 0.4952(6) 0.5720(8) 0.9209(9) 0.071(5) Uani 0.5 1 d G . P A -2
C107 C 0.5118(6) 0.5937(8) 0.8838(9) 0.071(5) Uani 0.5 1 d DG . P A -2
C34 C 0.5529(7) 0.6186(9) 0.9227(11) 0.080(7) Uani 0.5 1 d G . P A -2
H34 H 0.564166 0.633488 0.897349 0.096 Uiso 0.5 1 calc R U P A -2
C22 C 0.5775(6) 0.6218(9) 0.9988(11) 0.098(10) Uani 0.5 1 d DG . P A -2
H22 H 0.605634 0.638869 1.025354 0.117 Uiso 0.5 1 calc R U P A -2
C44 C 0.5610(6) 0.6001(9) 1.0359(9) 0.082(7) Uani 0.5 1 d G . P A -2
C24 C 0.3528(9) 0.8048(9) 0.1695(12) 0.0772(18) Uani 0.5 1 d D U P A -2
H24A H 0.382941 0.810473 0.184673 0.116 Uiso 0.5 1 calc R U P A -2
H24B H 0.332740 0.827572 0.126122 0.116 Uiso 0.5 1 calc R U P A -2
H24C H 0.344884 0.765591 0.157663 0.116 Uiso 0.5 1 calc R U P A -2
C26 C 0.4736(11) 0.7988(14) 0.8505(15) 0.076(6) Uani 0.25 1 d D U P B -2
H26 H 0.482603 0.830971 0.837969 0.091 Uiso 0.25 1 calc R U P B -2
C28 C 0.4733(11) 0.9363(10) 0.5602(17) 0.134(8) Uani 0.5 1 d D U P A -2
H28A H 0.496172 0.964695 0.585743 0.201 Uiso 0.5 1 calc R U P A -2
H28B H 0.445772 0.950676 0.550321 0.201 Uiso 0.5 1 calc R U P A -2
H28C H 0.468932 0.926876 0.513740 0.201 Uiso 0.5 1 calc R U P A -2
C35 C 0.4571(9) 0.8110(12) 0.7177(17) 0.110(7) Uani 0.5 1 d D U P A -2
H35A H 0.442058 0.775233 0.698763 0.165 Uiso 0.5 1 calc R U P A -2
H35B H 0.435616 0.839713 0.707461 0.165 Uiso 0.5 1 calc R U P A -2
H35C H 0.479147 0.808207 0.770743 0.165 Uiso 0.5 1 calc R U P A -2
C36 C 0.5777(14) 0.7906(16) 1.2186(19) 0.081(6) Uani 0.25 1 d D U P B -2
H36 H 0.582658 0.784568 1.264839 0.097 Uiso 0.25 1 calc R U P B -2
C40 C 0.3320(9) 0.9501(6) 0.3020(14) 0.0777(18) Uani 0.5 1 d D U P A -2
H40A H 0.308512 0.953155 0.309118 0.116 Uiso 0.5 1 calc R U P A -2
H40B H 0.323783 0.970783 0.258017 0.116 Uiso 0.5 1 calc R U P A -2
H40C H 0.359192 0.965432 0.344792 0.116 Uiso 0.5 1 calc R U P A -2
C57 C 0.4501(11) 0.5462(14) 0.8794(15) 0.089(8) Uani 0.5 1 d D . P A -2
H57A H 0.449004 0.514362 0.851142 0.134 Uiso 0.5 1 calc R U P A -2
H57B H 0.428201 0.573783 0.845973 0.134 Uiso 0.5 1 calc R U P A -2
H57C H 0.443745 0.533851 0.914169 0.134 Uiso 0.5 1 calc R U P A -2
C59 C 0.5893(12) 0.6032(17) 1.122(2) 0.113(12) Uani 0.5 1 d D . P A -2
H59A H 0.603897 0.567503 1.143158 0.170 Uiso 0.5 1 calc R U P A -2
H59B H 0.570104 0.611577 1.137883 0.170 Uiso 0.5 1 calc R U P A -2
H59C H 0.611420 0.632522 1.139774 0.170 Uiso 0.5 1 calc R U P A -2
C60 C 0.2512(6) 0.6079(7) -0.0125(8) 0.0909(13) Uani 0.5 1 d DG U P A -2
H60 H 0.240103 0.637799 -0.046464 0.109 Uiso 0.5 1 calc R U P A -2
C67 C 0.2556(6) 0.6137(6) 0.0534(8) 0.0908(13) Uani 0.5 1 d DG U P A -2
C62 C 0.2718(6) 0.5699(6) 0.1031(8) 0.0908(13) Uani 0.5 1 d DG U P A -2
C73 C 0.2836(6) 0.5204(6) 0.0868(8) 0.0908(13) Uani 0.5 1 d DG U P A -2
H73 H 0.294626 0.490465 0.120755 0.109 Uiso 0.5 1 calc R U P A -2
C78 C 0.2791(6) 0.5146(6) 0.0209(9) 0.0909(13) Uani 0.5 1 d DG U P A -2
H78 H 0.287122 0.480700 0.009802 0.109 Uiso 0.5 1 calc R U P A -2
C74 C 0.2629(6) 0.5583(7) -0.0288(8) 0.0909(13) Uani 0.5 1 d DG U P A -2
C64 C 0.2452(10) 0.6654(8) 0.0723(14) 0.0910(14) Uani 0.5 1 d D U P A -2
H64A H 0.242179 0.694663 0.039141 0.136 Uiso 0.5 1 calc R U P A -2
H64B H 0.268801 0.675255 0.122941 0.136 Uiso 0.5 1 calc R U P A -2
H64C H 0.217596 0.661556 0.067679 0.136 Uiso 0.5 1 calc R U P A -2
C75 C 0.2117(11) 0.6616(15) 0.2372(15) 0.134(9) Uani 0.5 1 d D U P A -2
H75A H 0.211838 0.702341 0.237313 0.201 Uiso 0.5 1 calc R U P A -2
H75B H 0.182879 0.648192 0.196574 0.201 Uiso 0.5 1 calc R U P A -2
H75C H 0.234237 0.648006 0.231256 0.201 Uiso 0.5 1 calc R U P A -2
C76 C 0.1958(6) 0.6014(11) 0.3742(13) 0.117(6) Uani 0.5 1 d DG U P A -2
C100 C 0.2383(7) 0.6033(13) 0.4377(12) 0.108(6) Uani 0.5 1 d DG U P A -2
H100 H 0.244247 0.590192 0.482690 0.129 Uiso 0.5 1 calc R U P A -2
C42 C 0.2722(6) 0.6243(11) 0.4353(12) 0.102(5) Uani 0.5 1 d G U P A -2
H42 H 0.301235 0.625517 0.478762 0.123 Uiso 0.5 1 calc R U P A -2
C61 C 0.2635(6) 0.6434(6) 0.3695(14) 0.104(5) Uani 0.5 1 d DG U P A -2
C63 C 0.2210(7) 0.6416(9) 0.3060(12) 0.116(5) Uani 0.5 1 d DG U P A -2
C105 C 0.1872(6) 0.6206(11) 0.3083(12) 0.118(6) Uani 0.5 1 d DG U P A -2
H105 H 0.158129 0.619318 0.264897 0.142 Uiso 0.5 1 calc R U P A -2
C77 C 0.2574(9) 0.5521(11) -0.0985(10) 0.0912(14) Uani 0.5 1 d D U P A -2
H77A H 0.276721 0.522601 -0.094393 0.137 Uiso 0.5 1 calc R U P A -2
H77B H 0.264831 0.587137 -0.111190 0.137 Uiso 0.5 1 calc R U P A -2
H77C H 0.226799 0.542490 -0.136826 0.137 Uiso 0.5 1 calc R U P A -2
C83 C 0.5860(13) 0.7620(13) 1.1262(18) 0.077(5) Uani 0.25 1 d D U P B -2
H83 H 0.596640 0.736097 1.107919 0.092 Uiso 0.25 1 calc R U P B -2
C90 C 0.4225(11) 0.7252(15) 0.8154(19) 0.075(7) Uani 0.25 1 d D U P B -2
H90 H 0.396092 0.706923 0.778752 0.090 Uiso 0.25 1 calc R U P B -2
C93 C 0.5480(13) 0.8451(14) 1.1115(19) 0.081(5) Uani 0.25 1 d D U P B -2
H93 H 0.532599 0.877201 1.083646 0.097 Uiso 0.25 1 calc R U P B -2
C98 C 0.5548(16) 0.8361(17) 1.178(2) 0.082(6) Uani 0.25 1 d D U P B -2
H98 H 0.543669 0.861692 1.195689 0.098 Uiso 0.25 1 calc R U P B -2
C114 C 0.3386(6) 0.8920(5) 0.2932(9) 0.0772(17) Uani 0.5 1 d DG U P A -2
C103 C 0.3410(6) 0.8520(7) 0.3403(9) 0.0772(17) Uani 0.5 1 d DG U P A -2
H103 H 0.338114 0.862623 0.378287 0.093 Uiso 0.5 1 calc R U P A -2
C18 C 0.3476(7) 0.7966(6) 0.3318(10) 0.0772(17) Uani 0.5 1 d G U P A -2
H18 H 0.349216 0.769328 0.363979 0.093 Uiso 0.5 1 calc R U P A -2
C55 C 0.3518(6) 0.7812(5) 0.2762(10) 0.0771(17) Uani 0.5 1 d DG U P A -2
C41 C 0.3495(6) 0.8211(6) 0.2291(8) 0.0772(17) Uani 0.5 1 d DG U P A -2
C102 C 0.3429(6) 0.8765(6) 0.2376(9) 0.0772(17) Uani 0.5 1 d DG U P A -2
H102 H 0.341247 0.903816 0.205466 0.093 Uiso 0.5 1 calc R U P A -2
S00P S 0.5236(13) 0.7268(11) 0.745(2) 0.067(5) Uani 0.5 1 d . . P A -1
S00S S 0.3619(3) 0.7407(4) 0.2690(6) 0.0768(17) Uani 0.5 1 d . U P A -1
S00T S 0.3130(4) 0.6891(6) 0.3861(7) 0.086(3) Uani 0.5 1 d . . P A -1
S00U S 0.2834(3) 0.6100(5) 0.2110(6) 0.0902(13) Uani 0.5 1 d D U P A -1
C25 C 0.2222(6) 0.6439(7) -0.0282(8) 0.0909(13) Uani 0.5 1 d DG U P A -1
C33 C 0.2019(5) 0.6073(7) -0.0085(8) 0.0909(13) Uani 0.5 1 d DG U P A -1
H33 H 0.175110 0.589899 -0.045375 0.109 Uiso 0.5 1 calc R U P A -1
C92 C 0.2208(5) 0.5961(6) 0.0650(8) 0.0908(13) Uani 0.5 1 d DG U P A -1
C65 C 0.2600(5) 0.6215(7) 0.1189(8) 0.0908(13) Uani 0.5 1 d DG U P A -1
C109 C 0.2804(5) 0.6581(8) 0.0993(9) 0.0907(13) Uani 0.5 1 d DG U P A -1
H109 H 0.307166 0.675505 0.136124 0.109 Uiso 0.5 1 calc R U P A -1
C110 C 0.2615(6) 0.6693(7) 0.0257(10) 0.0908(13) Uani 0.5 1 d DG U P A -1
H110 H 0.275345 0.694362 0.012265 0.109 Uiso 0.5 1 calc R U P A -1
C27 C 0.4450(9) 0.9539(10) 0.4176(19) 0.141(10) Uani 0.5 1 d D U P A -1
H27A H 0.426392 0.984658 0.386052 0.211 Uiso 0.5 1 calc R U P A -1
H27B H 0.473828 0.956653 0.426189 0.211 Uiso 0.5 1 calc R U P A -1
H27C H 0.448527 0.955912 0.464517 0.211 Uiso 0.5 1 calc R U P A -1
C39 C 0.5370(6) 0.8422(7) 0.7706(10) 0.088(6) Uani 0.5 1 d DG . P A -1
C15 C 0.5224(6) 0.8968(6) 0.7568(11) 0.103(8) Uani 0.5 1 d DG . P A -1
H15 H 0.542307 0.926160 0.784270 0.124 Uiso 0.5 1 calc R U P A -1
C17 C 0.4785(6) 0.9086(6) 0.7029(11) 0.100(8) Uani 0.5 1 d DG . P A -1
C46 C 0.4493(5) 0.8656(8) 0.6627(10) 0.093(7) Uani 0.5 1 d DG . P A -1
H46 H 0.419352 0.873655 0.625864 0.112 Uiso 0.5 1 calc R U P A -1
C48 C 0.4640(6) 0.8110(7) 0.6765(11) 0.086(6) Uani 0.5 1 d G . P A -1
H48 H 0.443997 0.781635 0.649034 0.104 Uiso 0.5 1 calc R U P A -1
C52 C 0.5078(7) 0.7992(6) 0.7304(10) 0.089(6) Uani 0.5 1 d DG . P A -1
C45 C 0.4246(6) 0.9014(7) 0.3819(12) 0.113(6) Uani 0.5 1 d DG U P A -1
C94 C 0.3803(6) 0.8925(7) 0.3502(13) 0.109(6) Uani 0.5 1 d DG U P A -1
H94 H 0.363101 0.920868 0.351508 0.130 Uiso 0.5 1 calc R U P A -1
C68 C 0.3612(6) 0.8420(8) 0.3166(14) 0.100(5) Uani 0.5 1 d DG U P A -1
C38 C 0.3863(7) 0.8004(7) 0.3147(13) 0.092(5) Uani 0.5 1 d DG U P A -1
C71 C 0.4306(7) 0.8094(8) 0.3464(14) 0.096(5) Uani 0.5 1 d G U P A -1
H71 H 0.447830 0.780999 0.345080 0.115 Uiso 0.5 1 calc R U P A -1
C56 C 0.4498(6) 0.8599(9) 0.3799(13) 0.104(6) Uani 0.5 1 d DG U P A -1
H56 H 0.480061 0.865989 0.401573 0.125 Uiso 0.5 1 calc R U P A -1
C53 C 0.1992(7) 0.5575(10) 0.0848(13) 0.0909(14) Uani 0.5 1 d D U P A -1
H53A H 0.169880 0.548754 0.041243 0.136 Uiso 0.5 1 calc R U P A -1
H53B H 0.196793 0.574390 0.122184 0.136 Uiso 0.5 1 calc R U P A -1
H53C H 0.216547 0.523261 0.104284 0.136 Uiso 0.5 1 calc R U P A -1
C58 C 0.4624(9) 0.9655(8) 0.690(2) 0.131(13) Uani 0.5 1 d D . P A -1
H58A H 0.473785 0.983652 0.736915 0.196 Uiso 0.5 1 calc R U P A -1
H58B H 0.430254 0.965254 0.660071 0.196 Uiso 0.5 1 calc R U P A -1
H58C H 0.472309 0.985753 0.663921 0.196 Uiso 0.5 1 calc R U P A -1
C70 C 0.2275(8) 0.6560(10) 0.3341(12) 0.111(6) Uani 0.5 1 d DG U P A -1
C72 C 0.1978(6) 0.6313(10) 0.3445(11) 0.110(6) Uani 0.5 1 d DG U P A -1
H72 H 0.167344 0.631403 0.305951 0.132 Uiso 0.5 1 calc R U P A -1
C88 C 0.2127(7) 0.6065(10) 0.4112(12) 0.107(6) Uani 0.5 1 d DG U P A -1
C85 C 0.2572(7) 0.6063(11) 0.4676(12) 0.100(6) Uani 0.5 1 d DG U P A -1
H85 H 0.267361 0.589316 0.513159 0.120 Uiso 0.5 1 calc R U P A -1
C82 C 0.2869(6) 0.6310(12) 0.4572(13) 0.100(6) Uani 0.5 1 d G U P A -1
H82 H 0.317329 0.630869 0.495708 0.120 Uiso 0.5 1 calc R U P A -1
C108 C 0.2720(7) 0.6558(10) 0.3905(15) 0.106(6) Uani 0.5 1 d DG U P A -1
C79 C 0.1819(10) 0.5807(15) 0.4233(18) 0.123(9) Uani 0.5 1 d D U P A -1
H79A H 0.188703 0.541141 0.433878 0.185 Uiso 0.5 1 calc R U P A -1
H79B H 0.151871 0.585087 0.379274 0.185 Uiso 0.5 1 calc R U P A -1
H79C H 0.184402 0.598740 0.464959 0.185 Uiso 0.5 1 calc R U P A -1
C81 C 0.5828(7) 0.8301(12) 0.8258(16) 0.124(13) Uani 0.5 1 d D . P A -1
H81A H 0.593937 0.854816 0.867963 0.186 Uiso 0.5 1 d R U P A -1
H81B H 0.599597 0.836056 0.805143 0.186 Uiso 0.5 1 d R U P A -1
H81C H 0.585977 0.791436 0.841713 0.186 Uiso 0.5 1 d R U P A -1
C86 C 0.2120(11) 0.6832(14) 0.2653(15) 0.110(8) Uani 0.5 1 d D U P A -1
H86A H 0.183053 0.668387 0.226941 0.165 Uiso 0.5 1 d R U P A -1
H86B H 0.232683 0.675507 0.252761 0.165 Uiso 0.5 1 d R U P A -1
H86C H 0.209873 0.723447 0.269361 0.165 Uiso 0.5 1 d R U P A -1
C95 C 0.3159(8) 0.8312(12) 0.290(2) 0.108(8) Uani 0.5 1 d D U P A -1
H95A H 0.303189 0.864698 0.295460 0.161 Uiso 0.5 1 calc R U P A -1
H95B H 0.315070 0.800859 0.318451 0.161 Uiso 0.5 1 calc R U P A -1
H95C H 0.299000 0.820594 0.238140 0.161 Uiso 0.5 1 calc R U P A -1
C104 C 0.5909(9) 0.5317(8) 0.9759(15) 0.121(7) Uani 0.5 1 d DG U P A -1
H104 H 0.606417 0.497496 0.990426 0.145 Uiso 0.5 1 calc R U P A -1
C43 C 0.6060(7) 0.5755(10) 1.0253(12) 0.132(7) Uani 0.5 1 d DG U P A -1
C50 C 0.5833(8) 0.6256(9) 1.0041(12) 0.131(8) Uani 0.5 1 d DG U P A -1
H50 H 0.593660 0.655571 1.037872 0.157 Uiso 0.5 1 calc R U P A -1
C66 C 0.5455(8) 0.6319(9) 0.9334(13) 0.126(7) Uani 0.5 1 d DG U P A -1
C87 C 0.5304(7) 0.5880(11) 0.8840(11) 0.118(7) Uani 0.5 1 d DG U P A -1
C106 C 0.5531(9) 0.5380(9) 0.9052(14) 0.112(7) Uani 0.5 1 d G U P A -1
H106 H 0.542798 0.507995 0.871450 0.135 Uiso 0.5 1 calc R U P A -1
C111 C 0.2027(8) 0.6558(12) -0.1053(10) 0.0911(14) Uani 0.5 1 d D U P A -1
H11A H 0.185822 0.623453 -0.135135 0.137 Uiso 0.5 1 d R U P A -1
H11B H 0.225792 0.664023 -0.112155 0.137 Uiso 0.5 1 d R U P A -1
H11C H 0.183132 0.687854 -0.120425 0.137 Uiso 0.5 1 d R U P A -1
C112 C 0.5212(12) 0.6838(12) 0.911(2) 0.145(11) Uani 0.5 1 d D U P A -1
H11D H 0.491620 0.677525 0.897860 0.218 Uiso 0.5 1 d R U P A -1
H11E H 0.519290 0.698765 0.868190 0.218 Uiso 0.5 1 d R U P A -1
H11F H 0.536630 0.710435 0.951380 0.218 Uiso 0.5 1 d R U P A -1
C113 C 0.6463(10) 0.5692(16) 1.0983(16) 0.173(13) Uani 0.5 1 d D U P A -1
H11G H 0.670208 0.558572 1.094375 0.259 Uiso 0.5 1 calc R U P A -1
H11H H 0.642320 0.540269 1.124841 0.259 Uiso 0.5 1 calc R U P A -1
H11I H 0.653548 0.604407 1.124904 0.259 Uiso 0.5 1 calc R U P A -1

loop_
_atom_site_aniso_label
_atom_site_aniso_U_11
_atom_site_aniso_U_22
_atom_site_aniso_U_33
_atom_site_aniso_U_23
_atom_site_aniso_U_13
_atom_site_aniso_U_12
I2 0.0768(7) 0.0933(8) 0.0624(7) -0.0070(6) 0.0464(6) -0.0020(6)
I3 0.0888(8) 0.0902(8) 0.0870(8) 0.0202(6) 0.0628(7) 0.0195(6)
I4 0.0669(9) 0.1294(14) 0.0760(11) 0.000 0.0503(9) 0.000
I5 0.0779(9) 0.0780(9) 0.0730(10) 0.000 0.0583(8) 0.000
Ag1 0.0619(8) 0.0622(8) 0.0541(9) 0.000 0.0415(8) 0.000
Ag2 0.0967(9) 0.0986(9) 0.0926(10) 0.0243(7) 0.0706(8) 0.0238(7)
Ag3 0.0745(7) 0.0855(8) 0.0693(8) 0.0149(6) 0.0502(7) 0.0159(6)
Ag4 0.0584(11) 0.0708(13) 0.0526(12) 0.000 0.0397(10) 0.000
Ag5 0.0767(7) 0.0742(7) 0.0660(7) 0.0023(6) 0.0509(6) 0.0027(6)
Ag6 0.0652(9) 0.0789(10) 0.0547(10) 0.000 0.0419(8) 0.000
Ag7 0.0803(8) 0.0854(8) 0.0771(9) -0.0067(7) 0.0547(7) 0.0005(7)
Ag8 0.0616(9) 0.0786(10) 0.0569(9) 0.000 0.0426(8) 0.000
Ag9 0.0630(7) 0.0717(7) 0.0582(7) 0.0055(5) 0.0442(6) 0.0044(5)
Ag10 0.0669(9) 0.0778(10) 0.0608(10) 0.000 0.0457(8) 0.000
Ag11 0.0851(11) 0.0690(10) 0.0700(11) 0.000 0.0558(10) 0.000
Ag12 0.0731(7) 0.0647(6) 0.0675(7) 0.0020(5) 0.0529(6) 0.0042(5)
Ag13 0.0661(7) 0.1193(10) 0.0610(8) 0.0090(7) 0.0432(7) 0.0102(7)
Ag14 0.0621(7) 0.0737(7) 0.0547(7) -0.0017(5) 0.0415(6) -0.0026(5)
Ag15 0.0678(7) 0.1082(9) 0.0728(8) 0.0185(7) 0.0502(7) 0.0145(6)
Ag16 0.0605(9) 0.0914(11) 0.0546(9) 0.000 0.0410(8) 0.000
Ag17 0.0782(12) 0.1604(18) 0.0760(13) 0.000 0.0515(11) 0.000
Ag18 0.0715(7) 0.0683(7) 0.0622(7) -0.0025(5) 0.0487(6) 0.0014(5)
Cu3 0.070(2) 0.082(2) 0.066(2) 0.0067(16) 0.0430(18) 0.0058(16)
Cu4 0.0827(12) 0.0651(10) 0.0853(14) -0.0035(10) 0.0585(11) 0.0030(9)
S00Q 0.093(3) 0.070(2) 0.086(2) -0.0072(18) 0.068(2) -0.0017(17)
S00R 0.092(2) 0.071(2) 0.092(3) 0.0018(16) 0.064(2) 0.0073(17)
C31 0.138(8) 0.193(13) 0.182(13) 0.016(11) 0.119(9) 0.025(8)
C80 0.105(6) 0.109(7) 0.111(7) -0.009(5) 0.080(5) 0.004(5)
C96 0.103(5) 0.108(6) 0.108(6) -0.011(5) 0.075(5) 0.000(4)
C51 0.113(5) 0.122(7) 0.121(7) -0.007(5) 0.079(5) 0.013(5)
C99 0.116(6) 0.135(7) 0.130(8) -0.007(6) 0.084(6) 0.012(5)
C89 0.115(6) 0.139(8) 0.133(8) -0.005(6) 0.087(6) 0.013(5)
C69 0.109(6) 0.129(7) 0.119(7) -0.007(6) 0.085(6) 0.005(5)
C84 0.143(11) 0.136(9) 0.143(11) 0.007(8) 0.097(9) 0.017(8)
Cu2 0.070(2) 0.082(2) 0.068(2) 0.0073(16) 0.0429(18) 0.0041(17)
S1 0.070(4) 0.115(4) 0.080(3) 0.014(3) 0.045(3) 0.008(3)
S2 0.084(4) 0.111(5) 0.079(4) 0.020(2) 0.055(3) 0.023(3)
S6 0.086(7) 0.082(7) 0.080(7) -0.003(3) 0.056(4) 0.002(3)
S20 0.067(4) 0.076(4) 0.066(4) 0.011(2) 0.044(3) 0.012(2)
P 0.102(6) 0.074(6) 0.060(5) 0.001(4) 0.060(4) -0.007(5)
C1 0.105(8) 0.080(8) 0.066(6) 0.001(5) 0.062(5) -0.004(7)
C2 0.107(11) 0.083(10) 0.065(7) 0.002(6) 0.062(6) 0.000(9)
C3 0.108(10) 0.085(11) 0.067(8) -0.003(7) 0.066(7) -0.010(8)
C9 0.102(6) 0.074(6) 0.060(5) 0.002(4) 0.060(4) -0.008(5)
C91 0.102(6) 0.074(6) 0.060(5) 0.002(4) 0.060(4) -0.008(5)
C10 0.102(6) 0.074(6) 0.060(5) 0.002(5) 0.060(4) -0.008(5)
C12 0.102(6) 0.074(6) 0.060(5) 0.002(5) 0.060(4) -0.008(5)
C8 0.102(6) 0.074(6) 0.060(5) 0.002(5) 0.060(4) -0.008(5)
C30 0.102(6) 0.074(6) 0.060(5) 0.002(4) 0.060(4) -0.008(5)
C11 0.105(9) 0.083(8) 0.082(11) 0.004(7) 0.057(8) -0.008(6)
C5 0.105(8) 0.082(8) 0.076(10) 0.002(7) 0.058(7) -0.008(6)
C47 0.104(8) 0.080(7) 0.068(8) 0.003(5) 0.055(6) -0.009(5)
C101 0.104(8) 0.084(8) 0.071(10) 0.007(7) 0.056(7) -0.008(6)
C13 0.104(10) 0.084(9) 0.075(11) 0.008(7) 0.055(8) -0.008(7)
C7 0.105(10) 0.085(9) 0.081(11) 0.006(8) 0.056(8) -0.008(7)
C14 0.110(9) 0.18(2) 0.120(12) 0.023(14) 0.071(8) 0.011(10)
C16 0.124(9) 0.110(8) 0.100(8) -0.011(6) 0.069(6) -0.002(5)
C97 0.125(9) 0.109(9) 0.102(8) -0.011(7) 0.070(7) -0.002(6)
C6 0.129(10) 0.109(9) 0.102(9) -0.011(7) 0.068(7) -0.005(6)
C37 0.131(10) 0.111(9) 0.107(9) -0.011(7) 0.070(7) -0.003(7)
C4 0.129(10) 0.109(8) 0.104(9) -0.012(7) 0.067(7) -0.004(6)
C54 0.122(9) 0.108(8) 0.101(9) -0.015(6) 0.067(7) -0.004(6)
C19 0.107(8) 0.085(10) 0.066(7) -0.001(6) 0.063(6) -0.010(7)
C20 0.103(9) 0.085(12) 0.066(8) -0.002(7) 0.065(7) -0.007(8)
C21 0.110(9) 0.086(10) 0.068(8) -0.001(7) 0.064(7) -0.011(8)
C23 0.113(9) 0.071(16) 0.086(7) -0.010(5) 0.071(6) -0.007(9)
C32 0.104(8) 0.049(12) 0.087(7) -0.008(5) 0.070(5) 0.002(7)
C107 0.099(6) 0.055(10) 0.083(7) -0.006(3) 0.066(5) 0.002(6)
C34 0.103(7) 0.072(16) 0.085(7) -0.007(6) 0.067(5) -0.006(8)
C22 0.116(9) 0.11(2) 0.085(7) -0.010(6) 0.068(5) -0.023(12)
C44 0.113(9) 0.068(16) 0.088(7) -0.009(6) 0.071(6) -0.006(9)
C24 0.085(3) 0.078(3) 0.081(3) 0.007(2) 0.055(2) 0.009(2)
C26 0.103(9) 0.084(11) 0.066(7) -0.001(7) 0.064(6) -0.008(8)
C28 0.152(15) 0.123(10) 0.129(13) 0.006(10) 0.082(12) 0.004(9)
C35 0.123(12) 0.107(13) 0.103(12) -0.014(11) 0.068(11) -0.003(10)
C36 0.110(12) 0.087(11) 0.066(7) 0.001(7) 0.063(7) 0.003(9)
C40 0.085(3) 0.078(3) 0.081(3) 0.007(2) 0.055(3) 0.009(2)
C57 0.112(8) 0.09(2) 0.089(10) -0.014(10) 0.073(7) -0.016(11)
C59 0.132(14) 0.14(3) 0.088(7) -0.013(6) 0.073(6) -0.029(17)
C60 0.080(2) 0.114(2) 0.084(2) 0.0133(18) 0.0509(16) 0.0105(18)
C67 0.080(2) 0.114(2) 0.084(2) 0.0133(18) 0.0510(16) 0.0105(18)
C62 0.080(2) 0.114(2) 0.084(2) 0.0133(18) 0.0510(16) 0.0105(18)
C73 0.080(2) 0.114(2) 0.084(2) 0.0133(18) 0.0510(16) 0.0105(18)
C78 0.080(2) 0.114(2) 0.084(2) 0.0133(18) 0.0509(16) 0.0105(18)
C74 0.080(2) 0.114(2) 0.084(2) 0.0133(18) 0.0509(16) 0.0105(18)
C64 0.080(2) 0.114(2) 0.084(2) 0.0133(19) 0.0508(16) 0.0105(19)
C75 0.109(11) 0.19(2) 0.105(7) 0.025(9) 0.062(7) 0.007(12)
C76 0.105(7) 0.145(12) 0.109(8) 0.017(9) 0.066(6) 0.019(7)
C100 0.103(7) 0.131(12) 0.105(8) 0.016(8) 0.070(6) 0.021(7)
C42 0.101(7) 0.123(11) 0.099(7) 0.016(6) 0.067(5) 0.023(7)
C61 0.100(6) 0.129(9) 0.099(6) 0.017(6) 0.066(5) 0.020(5)
C63 0.103(6) 0.148(11) 0.103(7) 0.018(7) 0.063(5) 0.018(6)
C105 0.104(7) 0.149(12) 0.109(8) 0.018(8) 0.066(5) 0.018(6)
C77 0.080(2) 0.114(3) 0.085(2) 0.0133(19) 0.0508(17) 0.0104(19)
C83 0.107(10) 0.080(9) 0.065(7) 0.001(6) 0.062(6) -0.003(8)
C90 0.105(10) 0.084(12) 0.067(8) -0.004(7) 0.067(7) -0.008(9)
C93 0.109(10) 0.085(10) 0.067(7) 0.001(6) 0.062(6) 0.000(8)
C98 0.110(11) 0.088(11) 0.068(7) 0.002(6) 0.063(7) 0.003(9)
C114 0.085(3) 0.078(3) 0.081(3) 0.007(2) 0.055(2) 0.009(2)
C103 0.085(3) 0.078(3) 0.081(3) 0.007(2) 0.055(2) 0.009(2)
C18 0.085(3) 0.078(3) 0.081(3) 0.007(2) 0.055(2) 0.009(2)
C55 0.085(3) 0.078(3) 0.081(3) 0.007(2) 0.055(2) 0.009(2)
C41 0.085(3) 0.078(3) 0.081(3) 0.007(2) 0.055(2) 0.009(2)
C102 0.085(3) 0.078(3) 0.081(3) 0.007(2) 0.055(2) 0.009(2)
S00P 0.079(6) 0.068(6) 0.069(6) -0.001(3) 0.052(4) 0.002(3)
S00S 0.085(3) 0.078(3) 0.080(3) 0.007(2) 0.055(2) 0.009(2)
S00T 0.079(5) 0.111(6) 0.075(4) 0.016(2) 0.048(4) 0.025(3)
S00U 0.080(2) 0.114(2) 0.084(2) 0.0133(18) 0.0515(16) 0.0106(18)
C25 0.080(2) 0.114(2) 0.084(2) 0.0133(18) 0.0509(16) 0.0105(18)
C33 0.080(2) 0.114(2) 0.084(2) 0.0133(18) 0.0509(16) 0.0105(18)
C92 0.080(2) 0.114(2) 0.084(2) 0.0133(18) 0.0510(16) 0.0105(18)
C65 0.080(2) 0.114(2) 0.084(2) 0.0133(18) 0.0510(16) 0.0105(18)
C109 0.080(2) 0.114(2) 0.084(2) 0.0133(18) 0.0510(16) 0.0105(18)
C110 0.080(2) 0.114(2) 0.084(2) 0.0133(18) 0.0510(16) 0.0105(18)
C27 0.118(12) 0.101(9) 0.167(18) -0.022(10) 0.062(11) 0.006(8)
C39 0.106(8) 0.092(8) 0.103(12) -0.003(5) 0.082(8) 0.000(5)
C15 0.110(9) 0.092(8) 0.136(16) -0.001(5) 0.087(10) 0.001(5)
C17 0.108(9) 0.088(8) 0.136(16) 0.006(6) 0.089(10) -0.002(5)
C46 0.107(9) 0.086(8) 0.123(14) 0.012(6) 0.087(9) -0.001(5)
C48 0.104(8) 0.086(8) 0.102(11) 0.009(6) 0.078(8) -0.002(5)
C52 0.106(8) 0.090(8) 0.101(10) 0.001(4) 0.077(7) 0.002(4)
C45 0.111(8) 0.095(8) 0.125(11) -0.006(7) 0.063(8) 0.008(6)
C94 0.111(8) 0.096(7) 0.113(10) -0.005(7) 0.061(8) 0.008(6)
C68 0.109(7) 0.095(7) 0.102(10) -0.002(6) 0.064(7) 0.008(5)
C38 0.106(7) 0.088(7) 0.092(8) 0.005(6) 0.063(6) 0.005(5)
C71 0.106(7) 0.086(8) 0.103(10) 0.005(7) 0.065(6) 0.005(5)
C56 0.109(8) 0.087(8) 0.115(10) 0.001(7) 0.063(7) 0.005(6)
C53 0.080(2) 0.114(2) 0.084(2) 0.0133(19) 0.0509(16) 0.0105(19)
C58 0.115(14) 0.089(8) 0.18(3) 0.001(8) 0.083(15) 0.000(7)
C70 0.110(7) 0.121(10) 0.112(9) -0.008(7) 0.071(6) 0.021(6)
C72 0.110(8) 0.120(11) 0.112(9) -0.009(8) 0.071(6) 0.020(7)
C88 0.108(8) 0.115(11) 0.112(9) -0.011(8) 0.070(7) 0.020(7)
C85 0.107(8) 0.104(10) 0.106(9) -0.011(8) 0.072(7) 0.020(8)
C82 0.108(8) 0.104(10) 0.106(8) -0.009(7) 0.072(6) 0.022(7)
C108 0.109(7) 0.118(10) 0.108(8) -0.004(6) 0.073(6) 0.020(6)
C79 0.111(10) 0.149(18) 0.117(13) -0.003(13) 0.071(9) 0.012(10)
C81 0.113(8) 0.098(13) 0.145(19) -0.020(10) 0.066(10) 0.006(6)
C86 0.109(11) 0.121(16) 0.113(9) -0.007(9) 0.072(8) 0.025(10)
C95 0.111(8) 0.105(12) 0.113(17) -0.015(12) 0.069(8) 0.003(6)
C104 0.134(9) 0.133(11) 0.131(9) 0.007(5) 0.097(8) -0.017(7)
C43 0.147(10) 0.137(11) 0.133(9) 0.004(6) 0.092(8) -0.013(7)
C50 0.148(10) 0.136(11) 0.128(9) 0.003(5) 0.092(8) -0.013(7)
C66 0.146(10) 0.132(10) 0.127(9) -0.001(5) 0.094(8) -0.009(6)
C87 0.134(9) 0.130(10) 0.126(8) 0.000(4) 0.095(7) -0.010(5)
C106 0.128(9) 0.129(10) 0.128(9) 0.004(5) 0.101(8) -0.014(6)
C111 0.080(2) 0.114(2) 0.085(2) 0.0134(19) 0.0508(17) 0.0104(19)
C112 0.167(15) 0.139(11) 0.128(13) -0.007(7) 0.084(12) 0.003(9)
C113 0.179(14) 0.156(16) 0.146(10) 0.001(8) 0.072(11) -0.004(11)

loop_
_atom_type_symbol
_atom_type_description
_atom_type_scat_dispersion_real
_atom_type_scat_dispersion_imag
_atom_type_scat_source
C C 0.0033 0.0016 'International Tables Vol C Tables 4.2.6.8 and 6.1.1.4'
H H 0.0000 0.0000 'International Tables Vol C Tables 4.2.6.8 and 6.1.1.4'
Ag Ag -0.8971 1.1015 'International Tables Vol C Tables 4.2.6.8 and 6.1.1.4'
Cu Cu 0.3201 1.2651 'International Tables Vol C Tables 4.2.6.8 and 6.1.1.4'
I I -0.4742 1.8119 'International Tables Vol C Tables 4.2.6.8 and 6.1.1.4'
P P 0.1023 0.0942 'International Tables Vol C Tables 4.2.6.8 and 6.1.1.4'
S S 0.1246 0.1234 'International Tables Vol C Tables 4.2.6.8 and 6.1.1.4'

loop_
_geom_angle_atom_site_label_1
_geom_angle_atom_site_label_2
_geom_angle_atom_site_label_3
_geom_angle
_geom_angle_site_symmetry_1
_geom_angle_site_symmetry_3
_geom_angle_publ_flag
Ag7 I2 Ag6 96.92(5) . . ?
Ag7 I2 Ag13 66.51(4) . 2_656 ?
Ag7 I2 Ag18 68.60(4) . . ?
Ag13 I2 Ag6 58.67(4) 2_656 . ?
Ag18 I2 Ag6 58.99(4) . . ?
Ag18 I2 Ag13 93.64(4) . 2_656 ?
Ag2 I3 Ag3 66.31(4) . . ?
Ag2 I3 Ag5 68.92(5) . . ?
Ag2 I3 Ag10 97.04(5) . . ?
Ag3 I3 Ag10 58.85(3) . . ?
Ag5 I3 Ag3 93.91(5) . . ?
Ag5 I3 Ag10 59.09(3) . . ?
Ag15 I4 Ag8 58.08(4) . . ?
Ag15 I4 Ag8 58.08(4) 6_565 . ?
Ag15 I4 Ag15 92.45(6) 6_565 . ?
Ag17 I4 Ag8 96.64(6) . . ?
Ag17 I4 Ag15 67.54(5) . . ?
Ag17 I4 Ag15 67.54(5) . 6_565 ?
Ag8 I5 Ag12 58.94(3) . 6_565 ?
Ag8 I5 Ag12 58.94(3) . . ?
Ag11 I5 Ag8 94.54(6) . . ?
Ag11 I5 Ag12 64.96(4) . 6_565 ?
Ag11 I5 Ag12 64.96(4) . . ?
Ag12 I5 Ag12 91.96(5) . 6_565 ?
Ag4 Ag1 Ag6 88.57(5) . . ?
Ag4 Ag1 Ag11 178.24(7) . . ?
Ag4 Ag1 Ag12 118.62(4) . 6_565 ?
Ag4 Ag1 Ag12 118.62(4) . . ?
Ag6 Ag1 Ag11 89.67(6) . . ?
Ag8 Ag1 Ag4 90.53(5) . . ?
Ag8 Ag1 Ag6 179.10(6) . . ?
Ag8 Ag1 Ag9 61.52(4) . 6_565 ?
Ag8 Ag1 Ag9 61.52(4) . . ?
Ag8 Ag1 Ag11 91.22(6) . . ?
Ag8 Ag1 Ag12 59.96(4) . . ?
Ag8 Ag1 Ag12 59.96(4) . 6_565 ?
Ag8 Ag1 Ag14 121.70(5) . 6_565 ?
Ag8 Ag1 Ag14 121.70(5) . . ?
Ag8 Ag1 Ag18 120.97(4) . . ?
Ag8 Ag1 Ag18 120.97(4) . 6_565 ?
Ag9 Ag1 Ag4 59.92(3) . . ?
Ag9 Ag1 Ag4 59.92(3) 6_565 . ?
Ag9 Ag1 Ag6 117.96(4) . . ?
Ag9 Ag1 Ag6 117.96(4) 6_565 . ?
Ag9 Ag1 Ag9 91.95(6) 6_565 . ?
Ag9 Ag1 Ag11 121.05(4) . . ?
Ag9 Ag1 Ag11 121.04(4) 6_565 . ?
Ag9 Ag1 Ag12 121.45(6) 6_565 . ?
Ag9 Ag1 Ag12 58.70(3) 6_565 6_565 ?
Ag9 Ag1 Ag12 121.46(6) . 6_565 ?
Ag9 Ag1 Ag12 58.70(3) . . ?
Ag9 Ag1 Ag14 60.18(3) 6_565 6_565 ?
Ag9 Ag1 Ag14 119.79(5) 6_565 . ?
Ag9 Ag1 Ag14 119.79(5) . 6_565 ?
Ag9 Ag1 Ag14 60.18(3) . . ?
Ag12 Ag1 Ag6 120.53(5) 6_565 . ?
Ag12 Ag1 Ag6 120.53(5) . . ?
Ag12 Ag1 Ag11 62.38(4) . . ?
Ag12 Ag1 Ag11 62.38(4) 6_565 . ?
Ag12 Ag1 Ag12 92.80(6) 6_565 . ?
Ag14 Ag1 Ag4 59.94(3) . . ?
Ag14 Ag1 Ag4 59.94(3) 6_565 . ?
Ag14 Ag1 Ag6 57.78(4) . . ?
Ag14 Ag1 Ag6 57.78(4) 6_565 . ?
Ag14 Ag1 Ag11 118.99(5) 6_565 . ?
Ag14 Ag1 Ag11 119.00(5) . . ?
Ag14 Ag1 Ag12 177.33(5) 6_565 . ?
Ag14 Ag1 Ag12 89.87(3) . . ?
Ag14 Ag1 Ag12 89.87(3) 6_565 6_565 ?
Ag14 Ag1 Ag12 177.33(5) . 6_565 ?
Ag14 Ag1 Ag14 87.46(6) 6_565 . ?
Ag18 Ag1 Ag4 121.30(4) . . ?
Ag18 Ag1 Ag4 121.30(4) 6_565 . ?
Ag18 Ag1 Ag6 59.58(4) 6_565 . ?
Ag18 Ag1 Ag6 59.58(4) . . ?
Ag18 Ag1 Ag9 176.64(6) 6_565 . ?
Ag18 Ag1 Ag9 91.30(3) . . ?
Ag18 Ag1 Ag9 176.64(6) . 6_565 ?
Ag18 Ag1 Ag9 91.30(3) 6_565 6_565 ?
Ag18 Ag1 Ag11 57.64(4) 6_565 . ?
Ag18 Ag1 Ag11 57.64(4) . . ?
Ag18 Ag1 Ag12 120.01(5) . 6_565 ?
Ag18 Ag1 Ag12 61.16(4) 6_565 6_565 ?
Ag18 Ag1 Ag12 61.16(4) . . ?
Ag18 Ag1 Ag12 120.01(5) 6_565 . ?
Ag18 Ag1 Ag14 117.30(6) . 6_565 ?
Ag18 Ag1 Ag14 61.37(3) . . ?
Ag18 Ag1 Ag14 117.30(6) 6_565 . ?
Ag18 Ag1 Ag14 61.36(3) 6_565 6_565 ?
Ag18 Ag1 Ag18 85.44(6) 6_565 . ?
I3 Ag2 Ag3 57.69(4) . . ?
I3 Ag2 Ag5 56.17(4) . . ?
I3 Ag2 Ag9 82.64(4) . . ?
I3 Ag2 Ag12 113.11(6) . . ?
I3 Ag2 Ag15 115.03(5) . . ?
Ag3 Ag2 Ag5 82.95(4) . . ?
Ag9 Ag2 Ag3 54.71(3) . . ?
Ag9 Ag2 Ag5 54.50(4) . . ?
Ag12 Ag2 Ag3 110.89(5) . . ?
Ag12 Ag2 Ag5 57.04(4) . . ?
Ag12 Ag2 Ag9 56.18(3) . . ?
Ag15 Ag2 Ag3 57.54(4) . . ?
Ag15 Ag2 Ag5 110.95(5) . . ?
Ag15 Ag2 Ag9 56.44(4) . . ?
Ag15 Ag2 Ag12 85.30(5) . . ?
S00R Ag2 I3 102.15(12) . . ?
S00R Ag2 Ag3 153.07(12) . . ?
S00R Ag2 Ag5 70.40(11) . . ?
S00R Ag2 Ag9 109.01(11) . . ?
S00R Ag2 Ag12 57.54(10) . . ?
S00R Ag2 Ag15 135.79(11) . . ?
S00R Ag2 S2 131.2(3) . . ?
S2 Ag2 I3 112.3(3) . . ?
S2 Ag2 Ag3 75.6(2) . . ?
S2 Ag2 Ag5 158.4(2) . . ?
S2 Ag2 Ag9 108.8(3) . . ?
S2 Ag2 Ag12 128.7(3) . . ?
S2 Ag2 Ag15 54.4(3) . . ?
S00T Ag2 I3 107.9(3) . . ?
S00T Ag2 Ag3 80.9(3) . . ?
S00T Ag2 Ag5 162.1(3) . . ?
S00T Ag2 Ag9 119.7(3) . . ?
S00T Ag2 Ag12 137.1(3) . . ?
S00T Ag2 Ag15 66.1(3) . . ?
S00T Ag2 S00R 124.9(3) . . ?
I3 Ag3 Ag2 55.99(4) . . ?
I3 Ag3 Ag13 171.95(5) . . ?
I3 Ag3 Cu2 122.46(10) . . ?
Ag7 Ag3 I3 121.35(5) 2_656 . ?
Ag7 Ag3 Ag2 169.65(6) 2_656 . ?
Ag7 Ag3 Ag9 127.86(5) 2_656 . ?
Ag7 Ag3 Ag13 66.51(4) 2_656 . ?
Ag7 Ag3 Ag15 126.25(6) 2_656 . ?
Ag7 Ag3 Cu2 89.06(9) 2_656 . ?
Ag9 Ag3 I3 86.21(5) . . ?
Ag9 Ag3 Ag2 62.47(4) . . ?
Ag9 Ag3 Ag13 89.74(5) . . ?
Ag9 Ag3 Ag15 58.87(4) . . ?
Ag9 Ag3 Cu2 113.66(9) . . ?
Ag10 Ag3 I3 60.94(4) . . ?
Ag10 Ag3 Ag2 91.93(5) . . ?
Ag10 Ag3 Ag7 94.84(4) . 2_656 ?
Ag10 Ag3 Ag9 58.57(4) . . ?
Ag10 Ag3 Ag13 122.30(5) . . ?
Ag10 Ag3 Ag15 117.36(5) . . ?
Ag10 Ag3 Cu2 172.05(10) . . ?
Ag13 Ag3 Ag2 115.96(5) . . ?
Ag13 Ag3 Cu2 53.28(9) . . ?
Ag14 Ag3 I3 122.51(6) 2_656 . ?
Ag14 Ag3 Ag2 123.10(5) 2_656 . ?
Ag14 Ag3 Ag7 67.16(4) 2_656 2_656 ?
Ag14 Ag3 Ag9 60.77(4) 2_656 . ?
Ag14 Ag3 Ag10 61.71(4) 2_656 . ?
Ag14 Ag3 Ag13 60.73(4) 2_656 . ?
Ag14 Ag3 Ag15 90.58(5) 2_656 . ?
Ag14 Ag3 Cu2 113.93(10) 2_656 . ?
Ag15 Ag3 I3 111.98(5) . . ?
Ag15 Ag3 Ag2 56.18(4) . . ?
Ag15 Ag3 Ag13 60.02(4) . . ?
Ag15 Ag3 Cu2 55.03(9) . . ?
Cu3 Ag3 I3 107.93(11) . . ?
Cu3 Ag3 Ag2 79.73(9) . . ?
Cu3 Ag3 Ag7 92.47(10) . 2_656 ?
Cu3 Ag3 Ag9 122.19(10) . . ?
Cu3 Ag3 Ag10 168.79(11) . . ?
Cu3 Ag3 Ag13 68.53(11) . . ?
Cu3 Ag3 Ag14 129.25(12) . 2_656 ?
Cu3 Ag3 Ag15 63.99(10) . . ?
Cu3 Ag3 Cu2 15.81(10) . . ?
Cu2 Ag3 Ag2 85.19(9) . . ?
S20 Ag3 I3 111.6(2) . . ?
S20 Ag3 Ag2 116.50(18) . . ?
S20 Ag3 Ag9 158.3(2) . . ?
S20 Ag3 Ag10 140.6(2) . . ?
S20 Ag3 Ag13 71.0(2) . . ?
S20 Ag3 Ag15 101.5(2) . . ?
S20 Ag3 Cu3 41.9(2) . . ?
S20 Ag3 Cu2 46.7(2) . . ?
S00S Ag3 I3 96.9(2) . . ?
S00S Ag3 Ag2 113.7(2) . . ?
S00S Ag3 Ag7 56.0(2) . 2_656 ?
S00S Ag3 Ag9 172.4(2) . . ?
S00S Ag3 Ag10 129.0(2) . . ?
S00S Ag3 Ag13 86.3(2) . . ?
S00S Ag3 Ag14 122.1(2) . 2_656 ?
S00S Ag3 Ag15 113.5(2) . . ?
S00S Ag3 Cu3 50.3(2) . . ?
Ag1 Ag4 Ag1 180.00(6) 5_666 . ?
Ag9 Ag4 Ag1 120.13(3) 6_565 5_666 ?
Ag9 Ag4 Ag1 59.87(3) . . ?
Ag9 Ag4 Ag1 59.87(3) 5_666 5_666 ?
Ag9 Ag4 Ag1 59.87(3) 2_656 5_666 ?
Ag9 Ag4 Ag1 120.13(3) 5_666 . ?
Ag9 Ag4 Ag1 120.13(3) . 5_666 ?
Ag9 Ag4 Ag1 59.87(3) 6_565 . ?
Ag9 Ag4 Ag1 120.13(3) 2_656 . ?
Ag9 Ag4 Ag9 180.00(5) 6_565 2_656 ?
Ag9 Ag4 Ag9 91.88(4) 2_656 5_666 ?
Ag9 Ag4 Ag9 88.12(4) 6_565 5_666 ?
Ag9 Ag4 Ag9 91.88(4) . 6_565 ?
Ag9 Ag4 Ag9 180.0 . 5_666 ?
Ag9 Ag4 Ag9 88.12(4) . 2_656 ?
Ag9 Ag4 Ag14 119.85(3) . 5_666 ?
Ag9 Ag4 Ag14 119.71(3) . 6_565 ?
Ag9 Ag4 Ag14 119.71(3) 2_656 5_666 ?
Ag9 Ag4 Ag14 60.29(3) 5_666 6_565 ?
Ag9 Ag4 Ag14 60.15(3) 6_565 6_565 ?
Ag9 Ag4 Ag14 60.29(3) 6_565 5_666 ?
Ag9 Ag4 Ag14 60.15(3) 5_666 5_666 ?
Ag9 Ag4 Ag14 119.85(3) 5_666 . ?
Ag9 Ag4 Ag14 60.15(3) . . ?
Ag9 Ag4 Ag14 60.15(3) 2_656 2_656 ?
Ag9 Ag4 Ag14 119.71(3) 5_666 2_656 ?
Ag9 Ag4 Ag14 60.29(3) . 2_656 ?
Ag9 Ag4 Ag14 119.85(3) 6_565 2_656 ?
Ag9 Ag4 Ag14 119.71(3) 6_565 . ?
Ag9 Ag4 Ag14 60.29(3) 2_656 . ?
Ag9 Ag4 Ag14 119.85(3) 2_656 6_565 ?
Ag9 Ag4 Ag16 60.10(3) 5_666 5_666 ?
Ag9 Ag4 Ag16 119.90(3) 5_666 . ?
Ag9 Ag4 Ag16 60.10(3) 2_656 5_666 ?
Ag9 Ag4 Ag16 60.10(3) . . ?
Ag9 Ag4 Ag16 119.90(3) 6_565 5_666 ?
Ag9 Ag4 Ag16 60.10(3) 6_565 . ?
Ag9 Ag4 Ag16 119.90(3) 2_656 . ?
Ag9 Ag4 Ag16 119.90(3) . 5_666 ?
Ag14 Ag4 Ag1 120.09(3) 6_565 5_666 ?
Ag14 Ag4 Ag1 59.91(3) 6_565 . ?
Ag14 Ag4 Ag1 59.91(3) 5_666 5_666 ?
Ag14 Ag4 Ag1 59.91(3) 2_656 5_666 ?
Ag14 Ag4 Ag1 120.09(3) 2_656 . ?
Ag14 Ag4 Ag1 120.08(3) . 5_666 ?
Ag14 Ag4 Ag1 120.09(3) 5_666 . ?
Ag14 Ag4 Ag1 59.92(3) . . ?
Ag14 Ag4 Ag14 92.57(5) 5_666 6_565 ?
Ag14 Ag4 Ag14 180.0 . 5_666 ?
Ag14 Ag4 Ag14 180.0 6_565 2_656 ?
Ag14 Ag4 Ag14 92.57(5) . 2_656 ?
Ag14 Ag4 Ag14 87.43(5) . 6_565 ?
Ag14 Ag4 Ag14 87.43(5) 5_666 2_656 ?
Ag14 Ag4 Ag16 120.19(3) 5_666 5_666 ?
Ag14 Ag4 Ag16 120.19(3) 6_565 . ?
Ag14 Ag4 Ag16 120.19(3) 2_656 5_666 ?
Ag14 Ag4 Ag16 59.81(3) 6_565 5_666 ?
Ag14 Ag4 Ag16 59.81(3) 2_656 . ?
Ag14 Ag4 Ag16 120.19(3) . . ?
Ag14 Ag4 Ag16 59.81(3) . 5_666 ?
Ag14 Ag4 Ag16 59.81(3) 5_666 . ?
Ag16 Ag4 Ag1 88.00(4) . . ?
Ag16 Ag4 Ag1 92.00(4) . 5_666 ?
Ag16 Ag4 Ag1 88.01(4) 5_666 5_666 ?
Ag16 Ag4 Ag1 92.00(4) 5_666 . ?
Ag16 Ag4 Ag16 180.0 5_666 . ?
I3 Ag5 Ag2 54.90(4) . . ?
I3 Ag5 Ag9 85.73(5) . . ?
I3 Ag5 Ag12 109.76(5) . . ?
I3 Ag5 Ag18 169.67(6) . . ?
Ag7 Ag5 I3 121.61(5) . . ?
Ag7 Ag5 Ag2 171.24(5) . . ?
Ag7 Ag5 Ag9 127.94(5) . . ?
Ag7 Ag5 Ag10 94.99(4) . . ?
Ag7 Ag5 Ag12 128.28(5) . . ?
Ag7 Ag5 Ag18 68.50(4) . . ?
Ag7 Ag5 Cu4 88.75(6) . . ?
Ag9 Ag5 Ag2 60.80(4) . . ?
Ag9 Ag5 Ag12 57.86(4) . . ?
Ag10 Ag5 I3 61.02(4) . . ?
Ag10 Ag5 Ag2 89.78(4) . . ?
Ag10 Ag5 Ag9 58.09(4) . . ?
Ag10 Ag5 Ag12 115.76(5) . . ?
Ag10 Ag5 Ag18 122.96(5) . . ?
Ag10 Ag5 Cu4 176.16(7) . . ?
Ag12 Ag5 Ag2 54.95(4) . . ?
Ag14 Ag5 I3 122.75(5) . . ?
Ag14 Ag5 Ag2 121.13(5) . . ?
Ag14 Ag5 Ag7 67.63(4) . . ?
Ag14 Ag5 Ag9 60.43(4) . . ?
Ag14 Ag5 Ag10 61.92(4) . . ?
Ag14 Ag5 Ag12 90.53(4) . . ?
Ag14 Ag5 Ag18 61.33(4) . . ?
Ag14 Ag5 Cu4 120.59(6) . . ?
Ag18 Ag5 Ag2 114.78(5) . . ?
Ag18 Ag5 Ag9 89.05(5) . . ?
Ag18 Ag5 Ag12 59.97(4) . . ?
Cu4 Ag5 I3 116.16(6) . . ?
Cu4 Ag5 Ag2 86.40(6) . . ?
Cu4 Ag5 Ag9 119.97(6) . . ?
Cu4 Ag5 Ag12 62.12(5) . . ?
Cu4 Ag5 Ag18 59.31(5) . . ?
S6 Ag5 I3 104.6(4) . . ?
S6 Ag5 Ag2 118.7(7) . . ?
S6 Ag5 Ag7 53.0(7) . . ?
S6 Ag5 Ag9 167.0(5) . . ?
S6 Ag5 Ag10 133.8(6) . . ?
S6 Ag5 Ag12 110.4(6) . . ?
S6 Ag5 Ag14 117.6(6) . . ?
S6 Ag5 Ag18 79.5(4) . . ?
S6 Ag5 Cu4 48.5(6) . . ?
S00P Ag5 I3 105.6(4) . . ?
S00P Ag5 Ag2 117.6(6) . . ?
S00P Ag5 Ag7 54.3(6) . . ?
S00P Ag5 Ag9 165.0(5) . . ?
S00P Ag5 Ag10 136.0(6) . . ?
S00P Ag5 Ag12 108.2(6) . . ?
S00P Ag5 Ag14 118.1(6) . . ?
S00P Ag5 Ag18 78.2(4) . . ?
S00P Ag5 Cu4 46.3(6) . . ?
I2 Ag6 I2 94.67(6) 6_565 . ?
I2 Ag6 Ag1 118.08(4) 6_565 . ?
I2 Ag6 Ag1 118.08(4) . . ?
Ag13 Ag6 I2 60.36(4) 2_656 . ?
Ag13 Ag6 I2 120.14(7) 5_666 . ?
Ag13 Ag6 I2 120.14(7) 2_656 6_565 ?
Ag13 Ag6 I2 60.36(4) 5_666 6_565 ?
Ag13 Ag6 Ag1 121.68(5) 2_656 . ?
Ag13 Ag6 Ag1 121.68(5) 5_666 . ?
Ag13 Ag6 Ag13 85.32(6) 2_656 5_666 ?
Ag13 Ag6 Ag16 58.77(4) 2_656 5_666 ?
Ag13 Ag6 Ag16 58.77(4) 5_666 5_666 ?
Ag13 Ag6 Ag18 95.27(4) 5_666 6_565 ?
Ag13 Ag6 Ag18 179.23(5) 5_666 . ?
Ag13 Ag6 Ag18 179.23(5) 2_656 6_565 ?
Ag13 Ag6 Ag18 95.27(4) 2_656 . ?
Ag14 Ag6 I2 177.73(6) 6_565 . ?
Ag14 Ag6 I2 177.73(6) . 6_565 ?
Ag14 Ag6 I2 87.52(3) 6_565 6_565 ?
Ag14 Ag6 I2 87.52(3) . . ?
Ag14 Ag6 Ag1 60.17(4) 6_565 . ?
Ag14 Ag6 Ag1 60.17(4) . . ?
Ag14 Ag6 Ag13 61.54(4) 6_565 5_666 ?
Ag14 Ag6 Ag13 61.53(4) . 2_656 ?
Ag14 Ag6 Ag13 118.95(5) . 5_666 ?
Ag14 Ag6 Ag13 118.95(5) 6_565 2_656 ?
Ag14 Ag6 Ag14 90.28(6) . 6_565 ?
Ag14 Ag6 Ag16 60.22(4) . 5_666 ?
Ag14 Ag6 Ag16 60.23(4) 6_565 5_666 ?
Ag14 Ag6 Ag18 61.80(3) . . ?
Ag14 Ag6 Ag18 61.79(3) 6_565 6_565 ?
Ag14 Ag6 Ag18 118.51(6) . 6_565 ?
Ag14 Ag6 Ag18 118.51(6) 6_565 . ?
Ag16 Ag6 I2 118.96(4) 5_666 6_565 ?
Ag16 Ag6 I2 118.96(4) 5_666 . ?
Ag16 Ag6 Ag1 90.41(6) 5_666 . ?
Ag18 Ag6 I2 59.84(4) 6_565 6_565 ?
Ag18 Ag6 I2 118.88(5) . 6_565 ?
Ag18 Ag6 I2 118.88(5) 6_565 . ?
Ag18 Ag6 I2 59.84(4) . . ?
Ag18 Ag6 Ag1 58.40(4) 6_565 . ?
Ag18 Ag6 Ag1 58.40(4) . . ?
Ag18 Ag6 Ag16 121.97(5) 6_565 5_666 ?
Ag18 Ag6 Ag16 121.97(5) . 5_666 ?
Ag18 Ag6 Ag18 84.14(6) 6_565 . ?
I2 Ag7 Ag3 114.79(5) . 2_656 ?
I2 Ag7 Ag13 57.65(4) . 2_656 ?
I2 Ag7 Ag14 82.66(4) . . ?
I2 Ag7 Ag18 56.28(4) . . ?
Ag3 Ag7 Ag13 57.37(4) 2_656 2_656 ?
Ag3 Ag7 Ag14 56.06(4) 2_656 . ?
Ag3 Ag7 Ag18 110.35(5) 2_656 . ?
Ag5 Ag7 I2 112.67(5) . . ?
Ag5 Ag7 Ag3 85.01(5) . 2_656 ?
Ag5 Ag7 Ag13 110.39(5) . 2_656 ?
Ag5 Ag7 Ag14 55.66(4) . . ?
Ag5 Ag7 Ag18 56.50(4) . . ?
Ag13 Ag7 Ag18 82.81(4) 2_656 . ?
Ag14 Ag7 Ag13 54.74(4) . 2_656 ?
Ag14 Ag7 Ag18 54.29(3) . . ?
S6 Ag7 I2 106.2(5) . . ?
S6 Ag7 Ag5 61.0(11) . . ?
S6 Ag7 Ag14 113.8(11) . . ?
S6 Ag7 Ag18 76.7(8) . . ?
S00P Ag7 I2 104.3(4) . . ?
S00P Ag7 Ag3 136.0(7) . 2_656 ?
S00P Ag7 Ag5 61.0(10) . . ?
S00P Ag7 Ag13 157.2(6) . 2_656 ?
S00P Ag7 Ag14 113.1(10) . . ?
S00P Ag7 Ag18 75.0(7) . . ?
I5 Ag8 I4 92.54(6) . . ?
I5 Ag8 Ag9 119.78(5) . 6_565 ?
I5 Ag8 Ag9 119.79(5) . . ?
Ag1 Ag8 I4 177.75(6) . . ?
Ag1 Ag8 I5 89.71(6) . . ?
Ag1 Ag8 Ag9 60.23(4) . . ?
Ag1 Ag8 Ag9 60.23(4) . 6_565 ?
Ag1 Ag8 Ag12 61.44(4) . 6_565 ?
Ag1 Ag8 Ag12 61.44(4) . . ?
Ag1 Ag8 Ag15 119.31(4) . . ?
Ag1 Ag8 Ag15 119.31(4) . 6_565 ?
Ag9 Ag8 I4 118.47(5) 6_565 . ?
Ag9 Ag8 I4 118.46(5) . . ?
Ag9 Ag8 Ag9 90.47(5) 6_565 . ?
Ag12 Ag8 I4 119.77(4) . . ?
Ag12 Ag8 I4 119.77(4) 6_565 . ?
Ag12 Ag8 I5 61.07(4) . . ?
Ag12 Ag8 I5 61.07(4) 6_565 . ?
Ag12 Ag8 Ag9 121.64(6) 6_565 . ?
Ag12 Ag8 Ag9 58.75(3) 6_565 6_565 ?
Ag12 Ag8 Ag9 58.75(3) . . ?
Ag12 Ag8 Ag9 121.64(6) . 6_565 ?
Ag12 Ag8 Ag12 94.57(7) 6_565 . ?
Ag15 Ag8 I4 59.49(4) . . ?
Ag15 Ag8 I4 59.49(4) 6_565 . ?
Ag15 Ag8 I5 118.36(4) 6_565 . ?
Ag15 Ag8 I5 118.36(4) . . ?
Ag15 Ag8 Ag9 121.84(5) 6_565 . ?
Ag15 Ag8 Ag9 121.84(5) . 6_565 ?
Ag15 Ag8 Ag9 59.12(4) . . ?
Ag15 Ag8 Ag9 59.13(4) 6_565 6_565 ?
Ag15 Ag8 Ag12 85.58(4) . . ?
Ag15 Ag8 Ag12 85.58(4) 6_565 6_565 ?
Ag15 Ag8 Ag12 179.16(6) 6_565 . ?
Ag15 Ag8 Ag12 179.16(6) . 6_565 ?
Ag15 Ag8 Ag15 94.26(7) 6_565 . ?
Ag16 Ag8 I4 87.04(6) . . ?
Ag16 Ag8 I5 179.58(8) . . ?
Ag16 Ag8 Ag1 90.71(6) . . ?
Ag16 Ag8 Ag9 60.46(4) . 6_565 ?
Ag16 Ag8 Ag9 60.46(4) . . ?
Ag16 Ag8 Ag12 119.16(4) . . ?
Ag16 Ag8 Ag12 119.16(4) . 6_565 ?
Ag16 Ag8 Ag15 61.41(4) . 6_565 ?
Ag16 Ag8 Ag15 61.41(4) . . ?
Ag1 Ag9 Ag2 118.11(4) . . ?
Ag1 Ag9 Ag3 177.35(6) . . ?
Ag1 Ag9 Ag4 60.21(3) . . ?
Ag1 Ag9 Ag5 89.06(5) . . ?
Ag1 Ag9 Ag8 58.25(4) . . ?
Ag1 Ag9 Ag14 59.96(4) . . ?
Ag1 Ag9 Ag14 120.03(5) . 2_656 ?
Ag1 Ag9 Ag16 88.13(4) . . ?
Ag3 Ag9 Ag2 62.82(4) . . ?
Ag3 Ag9 Ag5 93.56(5) . . ?
Ag3 Ag9 Ag8 119.78(5) . . ?
Ag3 Ag9 Ag14 121.95(5) . . ?
Ag3 Ag9 Ag14 58.81(4) . 2_656 ?
Ag3 Ag9 Ag16 89.26(5) . . ?
Ag4 Ag9 Ag2 176.35(5) . . ?
Ag4 Ag9 Ag3 118.70(4) . . ?
Ag4 Ag9 Ag5 117.89(4) . . ?
Ag4 Ag9 Ag8 88.82(4) . . ?
Ag4 Ag9 Ag14 59.96(3) . . ?
Ag4 Ag9 Ag14 59.89(3) . 2_656 ?
Ag4 Ag9 Ag16 60.00(4) . . ?
Ag5 Ag9 Ag2 64.70(4) . . ?
Ag8 Ag9 Ag2 87.59(4) . . ?
Ag8 Ag9 Ag5 120.73(4) . . ?
Ag10 Ag9 Ag1 121.65(5) . . ?
Ag10 Ag9 Ag2 93.11(5) . . ?
Ag10 Ag9 Ag3 60.29(4) . . ?
Ag10 Ag9 Ag4 90.48(4) . . ?
Ag10 Ag9 Ag5 59.94(3) . . ?
Ag10 Ag9 Ag8 179.22(5) . . ?
Ag10 Ag9 Ag12 121.06(5) . . ?
Ag10 Ag9 Ag14 61.61(3) . 2_656 ?
Ag10 Ag9 Ag14 61.68(3) . . ?
Ag10 Ag9 Ag15 120.99(5) . . ?
Ag10 Ag9 Ag16 121.25(4) . . ?
Ag12 Ag9 Ag1 61.06(4) . . ?
Ag12 Ag9 Ag2 57.12(4) . . ?
Ag12 Ag9 Ag3 119.94(5) . . ?
Ag12 Ag9 Ag4 121.27(4) . . ?
Ag12 Ag9 Ag5 61.32(4) . . ?
Ag12 Ag9 Ag8 59.66(4) . . ?
Ag12 Ag9 Ag14 91.12(5) . . ?
Ag12 Ag9 Ag14 176.52(6) . 2_656 ?
Ag12 Ag9 Ag15 86.09(4) . . ?
Ag12 Ag9 Ag16 117.66(5) . . ?
Ag14 Ag9 Ag2 122.53(5) . . ?
Ag14 Ag9 Ag2 121.49(5) 2_656 . ?
Ag14 Ag9 Ag5 57.93(4) . . ?
Ag14 Ag9 Ag5 121.49(5) 2_656 . ?
Ag14 Ag9 Ag8 118.21(5) . . ?
Ag14 Ag9 Ag8 117.69(5) 2_656 . ?
Ag14 Ag9 Ag14 92.21(4) . 2_656 ?
Ag15 Ag9 Ag1 117.35(5) . . ?
Ag15 Ag9 Ag2 56.78(4) . . ?
Ag15 Ag9 Ag3 60.79(4) . . ?
Ag15 Ag9 Ag4 120.56(5) . . ?
Ag15 Ag9 Ag5 121.48(5) . . ?
Ag15 Ag9 Ag8 59.14(4) . . ?
Ag15 Ag9 Ag14 90.55(5) . 2_656 ?
Ag15 Ag9 Ag14 176.92(5) . . ?
Ag15 Ag9 Ag16 60.57(4) . . ?
Ag16 Ag9 Ag2 117.31(5) . . ?
Ag16 Ag9 Ag5 177.12(6) . . ?
Ag16 Ag9 Ag8 58.05(4) . . ?
Ag16 Ag9 Ag14 119.90(5) . . ?
Ag16 Ag9 Ag14 59.64(4) . 2_656 ?
I3 Ag10 I3 94.70(6) . 2_656 ?
I3 Ag10 Ag14 118.84(3) . 2_656 ?
I3 Ag10 Ag14 117.89(3) 2_656 2_656 ?
I3 Ag10 Ag14 118.84(3) 2_656 . ?
I3 Ag10 Ag14 117.89(3) . . ?
Ag3 Ag10 I3 60.22(4) 2_656 2_656 ?
Ag3 Ag10 I3 119.47(5) . 2_656 ?
Ag3 Ag10 I3 119.47(5) 2_656 . ?
Ag3 Ag10 I3 60.22(4) . . ?
Ag3 Ag10 Ag3 179.60(8) . 2_656 ?
Ag3 Ag10 Ag5 95.29(3) 2_656 2_656 ?
Ag3 Ag10 Ag5 84.71(3) . 2_656 ?
Ag3 Ag10 Ag5 95.29(3) . . ?
Ag3 Ag10 Ag5 84.71(3) 2_656 . ?
Ag3 Ag10 Ag14 58.75(3) . 2_656 ?
Ag3 Ag10 Ag14 58.75(3) 2_656 . ?
Ag3 Ag10 Ag14 121.58(5) . . ?
Ag3 Ag10 Ag14 121.58(5) 2_656 2_656 ?
Ag5 Ag10 I3 119.45(5) 2_656 . ?
Ag5 Ag10 I3 59.89(3) 2_656 2_656 ?
Ag5 Ag10 I3 59.89(3) . . ?
Ag5 Ag10 I3 119.46(5) . 2_656 ?
Ag5 Ag10 Ag5 179.16(8) 2_656 . ?
Ag5 Ag10 Ag14 122.52(5) 2_656 . ?
Ag5 Ag10 Ag14 58.18(3) . . ?
Ag5 Ag10 Ag14 122.52(5) . 2_656 ?
Ag5 Ag10 Ag14 58.17(3) 2_656 2_656 ?
Ag9 Ag10 I3 87.19(3) . . ?
Ag9 Ag10 I3 87.19(3) 2_656 2_656 ?
Ag9 Ag10 I3 178.05(5) 2_656 . ?
Ag9 Ag10 I3 178.04(5) . 2_656 ?
Ag9 Ag10 Ag3 61.14(4) 2_656 2_656 ?
Ag9 Ag10 Ag3 61.14(4) . . ?
Ag9 Ag10 Ag3 119.19(5) . 2_656 ?
Ag9 Ag10 Ag3 119.19(5) 2_656 . ?
Ag9 Ag10 Ag5 118.70(5) . 2_656 ?
Ag9 Ag10 Ag5 61.97(4) . . ?
Ag9 Ag10 Ag5 118.70(5) 2_656 . ?
Ag9 Ag10 Ag5 61.97(4) 2_656 2_656 ?
Ag9 Ag10 Ag9 90.92(6) . 2_656 ?
Ag9 Ag10 Ag14 60.47(4) 2_656 2_656 ?
Ag9 Ag10 Ag14 60.61(4) . 2_656 ?
Ag9 Ag10 Ag14 60.47(4) . . ?
Ag9 Ag10 Ag14 60.61(4) 2_656 . ?
Ag14 Ag10 Ag14 90.96(6) 2_656 . ?
I5 Ag11 Ag1 84.53(6) . . ?
I5 Ag11 Ag12 58.18(4) . . ?
I5 Ag11 Ag12 58.18(4) . 6_565 ?
Ag1 Ag11 Ag12 55.61(3) . 6_565 ?
Ag1 Ag11 Ag12 55.61(3) . . ?
Ag12 Ag11 Ag12 84.82(6) 6_565 . ?
Ag18 Ag11 I5 116.17(5) 6_565 . ?
Ag18 Ag11 I5 116.17(5) . . ?
Ag18 Ag11 Ag1 56.35(4) 6_565 . ?
Ag18 Ag11 Ag1 56.36(4) . . ?
Ag18 Ag11 Ag12 111.96(5) 6_565 . ?
Ag18 Ag11 Ag12 111.95(5) . 6_565 ?
Ag18 Ag11 Ag12 58.14(4) . . ?
Ag18 Ag11 Ag12 58.13(4) 6_565 6_565 ?
Ag18 Ag11 Ag18 83.91(6) 6_565 . ?
S00Q Ag11 I5 106.76(12) 6_565 . ?
S00Q Ag11 I5 106.76(12) . . ?
S00Q Ag11 Ag1 111.98(9) . . ?
S00Q Ag11 Ag1 111.98(9) 6_565 . ?
S00Q Ag11 Ag12 159.01(13) . 6_565 ?
S00Q Ag11 Ag12 74.37(11) . . ?
S00Q Ag11 Ag12 74.37(11) 6_565 6_565 ?
S00Q Ag11 Ag12 159.01(13) 6_565 . ?
S00Q Ag11 Ag18 59.01(8) . . ?
S00Q Ag11 Ag18 59.01(8) 6_565 6_565 ?
S00Q Ag11 Ag18 132.67(12) . 6_565 ?
S00Q Ag11 Ag18 132.66(12) 6_565 . ?
S00Q Ag11 S00Q 126.2(2) 6_565 . ?
I5 Ag12 Ag5 172.83(6) . . ?
I5 Ag12 Ag11 56.85(5) . . ?
I5 Ag12 Cu4 119.17(5) . . ?
Ag1 Ag12 I5 87.52(4) . . ?
Ag1 Ag12 Ag5 88.34(4) . . ?
Ag1 Ag12 Ag11 62.00(4) . . ?
Ag1 Ag12 Ag18 58.19(4) . . ?
Ag1 Ag12 Cu4 115.89(6) . . ?
Ag2 Ag12 I5 119.12(6) . . ?
Ag2 Ag12 Ag1 126.84(5) . . ?
Ag2 Ag12 Ag5 68.01(5) . . ?
Ag2 Ag12 Ag11 171.07(5) . . ?
Ag2 Ag12 Ag18 127.22(5) . . ?
Ag2 Ag12 Cu4 91.37(6) . . ?
Ag5 Ag12 Ag11 115.98(6) . . ?
Ag5 Ag12 Cu4 57.86(5) . . ?
Ag8 Ag12 I5 59.99(4) . . ?
Ag8 Ag12 Ag1 58.60(4) . . ?
Ag8 Ag12 Ag2 94.04(5) . . ?
Ag8 Ag12 Ag5 122.17(4) . . ?
Ag8 Ag12 Ag11 90.25(4) . . ?
Ag8 Ag12 Ag18 116.65(5) . . ?
Ag8 Ag12 Cu4 174.02(7) . . ?
Ag9 Ag12 I5 121.54(5) . . ?
Ag9 Ag12 Ag1 60.23(4) . . ?
Ag9 Ag12 Ag2 66.70(4) . . ?
Ag9 Ag12 Ag5 60.82(4) . . ?
Ag9 Ag12 Ag8 61.59(4) . . ?
Ag9 Ag12 Ag11 122.20(5) . . ?
Ag9 Ag12 Ag18 90.44(4) . . ?
Ag9 Ag12 Cu4 118.67(5) . . ?
Ag18 Ag12 I5 113.43(5) . . ?
Ag18 Ag12 Ag5 59.39(4) . . ?
Ag18 Ag12 Ag11 56.72(4) . . ?
Ag18 Ag12 Cu4 57.72(5) . . ?
Cu4 Ag12 Ag11 84.74(5) . . ?
S00R Ag12 I5 108.50(10) . . ?
S00R Ag12 Ag1 161.08(12) . . ?
S00R Ag12 Ag2 54.24(11) . . ?
S00R Ag12 Ag5 74.64(10) . . ?
S00R Ag12 Ag8 138.13(13) . . ?
S00R Ag12 Ag9 115.65(10) . . ?
S00R Ag12 Ag11 118.05(11) . . ?
S00R Ag12 Ag18 104.92(12) . . ?
S00R Ag12 Cu4 47.74(12) . . ?
I2 Ag13 Ag7 55.84(4) 2_656 2_656 ?
I2 Ag13 Cu3 116.79(9) 2_656 . ?
Ag3 Ag13 I2 111.74(5) . 2_656 ?
Ag3 Ag13 Ag7 56.12(4) . 2_656 ?
Ag3 Ag13 Cu3 53.55(9) . . ?
Ag6 Ag13 I2 60.97(4) 5_666 2_656 ?
Ag6 Ag13 Ag3 116.82(6) 5_666 . ?
Ag6 Ag13 Ag7 91.74(4) 5_666 2_656 ?
Ag6 Ag13 Ag14 58.38(4) 5_666 2_656 ?
Ag6 Ag13 Ag15 121.92(6) 5_666 . ?
Ag6 Ag13 Cu3 169.62(10) 5_666 . ?
Ag7 Ag13 Cu3 79.44(9) 2_656 . ?
Ag14 Ag13 I2 86.17(4) 2_656 2_656 ?
Ag14 Ag13 Ag3 58.53(4) 2_656 . ?
Ag14 Ag13 Ag7 62.48(4) 2_656 2_656 ?
Ag14 Ag13 Cu3 112.07(10) 2_656 . ?
Ag15 Ag13 I2 171.63(7) . 2_656 ?
Ag15 Ag13 Ag3 59.91(4) . . ?
Ag15 Ag13 Ag7 115.80(6) . 2_656 ?
Ag15 Ag13 Ag14 89.24(5) . 2_656 ?
Ag15 Ag13 Cu3 58.76(8) . . ?
Ag16 Ag13 I2 122.39(5) . 2_656 ?
Ag16 Ag13 Ag3 89.91(5) . . ?
Ag16 Ag13 Ag6 61.59(4) . 5_666 ?
Ag16 Ag13 Ag7 122.47(6) . 2_656 ?
Ag16 Ag13 Ag14 60.13(4) . 2_656 ?
Ag16 Ag13 Ag15 60.47(4) . . ?
Ag16 Ag13 Ag17 67.19(6) . . ?
Ag16 Ag13 Cu3 118.78(8) . . ?
Ag17 Ag13 I2 121.36(6) . 2_656 ?
Ag17 Ag13 Ag3 126.60(5) . . ?
Ag17 Ag13 Ag6 94.35(5) . 5_666 ?
Ag17 Ag13 Ag7 170.30(7) . 2_656 ?
Ag17 Ag13 Ag14 127.22(6) . 2_656 ?
Ag17 Ag13 Ag15 66.91(5) . . ?
Ag17 Ag13 Cu3 95.14(9) . . ?
Cu2 Ag13 Ag3 67.82(12) . . ?
Cu2 Ag13 Ag15 59.61(9) . . ?
Cu2 Ag13 Ag16 119.40(10) . . ?
Cu2 Ag13 Ag17 82.24(11) . . ?
Cu2 Ag13 Cu3 14.85(11) . . ?
Cu2 Ag13 S1 49.5(2) . . ?
S1 Ag13 Ag3 117.2(2) . . ?
S1 Ag13 Ag15 82.8(2) . . ?
S1 Ag13 Ag16 114.6(2) . . ?
S1 Ag13 Ag17 48.5(2) . . ?
S1 Ag13 Cu3 64.2(2) . . ?
S00U Ag13 I2 108.6(2) . 2_656 ?
S00U Ag13 Ag3 98.5(3) . . ?
S00U Ag13 Ag6 144.7(3) . 5_666 ?
S00U Ag13 Ag7 110.3(2) . 2_656 ?
S00U Ag13 Ag14 156.5(3) . 2_656 ?
S00U Ag13 Ag15 73.7(2) . . ?
S00U Ag13 Ag16 120.5(2) . . ?
S00U Ag13 Ag17 60.8(2) . . ?
S00U Ag13 Cu3 45.3(3) . . ?
Ag1 Ag14 Ag4 60.15(3) . . ?
Ag1 Ag14 Ag7 122.66(4) . . ?
Ag1 Ag14 Ag9 59.86(4) . . ?
Ag1 Ag14 Ag9 119.89(5) . 2_656 ?
Ag1 Ag14 Ag10 117.70(5) . . ?
Ag1 Ag14 Ag13 122.10(5) . 2_656 ?
Ag1 Ag14 Ag18 58.44(4) . . ?
Ag3 Ag14 Ag1 176.87(6) 2_656 . ?
Ag3 Ag14 Ag4 120.24(4) 2_656 . ?
Ag3 Ag14 Ag7 56.78(4) 2_656 . ?
Ag3 Ag14 Ag9 117.35(5) 2_656 . ?
Ag3 Ag14 Ag9 60.42(4) 2_656 2_656 ?
Ag3 Ag14 Ag10 59.54(4) 2_656 . ?
Ag3 Ag14 Ag13 60.74(4) 2_656 2_656 ?
Ag3 Ag14 Ag16 90.43(4) 2_656 5_666 ?
Ag3 Ag14 Ag18 121.10(5) 2_656 . ?
Ag4 Ag14 Ag7 175.91(5) . . ?
Ag4 Ag14 Ag9 59.82(3) . 2_656 ?
Ag4 Ag14 Ag9 59.89(3) . . ?
Ag4 Ag14 Ag10 88.24(4) . . ?
Ag4 Ag14 Ag13 118.90(4) . 2_656 ?
Ag4 Ag14 Ag18 118.58(4) . . ?
Ag5 Ag14 Ag1 91.15(4) . . ?
Ag5 Ag14 Ag3 86.09(5) . 2_656 ?
Ag5 Ag14 Ag4 121.52(5) . . ?
Ag5 Ag14 Ag7 56.71(4) . . ?
Ag5 Ag14 Ag9 117.60(5) . 2_656 ?
Ag5 Ag14 Ag9 61.64(4) . . ?
Ag5 Ag14 Ag10 59.90(4) . . ?
Ag5 Ag14 Ag13 119.49(5) . 2_656 ?
Ag5 Ag14 Ag16 176.50(5) . 5_666 ?
Ag5 Ag14 Ag18 60.79(4) . . ?
Ag6 Ag14 Ag1 62.04(5) . . ?
Ag6 Ag14 Ag3 120.73(6) . 2_656 ?
Ag6 Ag14 Ag4 91.15(4) . . ?
Ag6 Ag14 Ag5 120.58(4) . . ?
Ag6 Ag14 Ag7 92.87(5) . . ?
Ag6 Ag14 Ag9 121.76(5) . 2_656 ?
Ag6 Ag14 Ag9 121.90(5) . . ?
Ag6 Ag14 Ag10 179.37(5) . . ?
Ag6 Ag14 Ag13 60.09(4) . 2_656 ?
Ag6 Ag14 Ag16 61.71(4) . 5_666 ?
Ag6 Ag14 Ag18 60.02(4) . . ?
Ag9 Ag14 Ag7 118.25(5) . . ?
Ag9 Ag14 Ag7 117.14(4) 2_656 . ?
Ag9 Ag14 Ag9 87.70(4) . 2_656 ?
Ag9 Ag14 Ag10 57.78(3) 2_656 . ?
Ag9 Ag14 Ag10 57.84(3) . . ?
Ag9 Ag14 Ag13 89.55(4) 2_656 2_656 ?
Ag9 Ag14 Ag13 177.22(4) . 2_656 ?
Ag9 Ag14 Ag18 89.42(4) . . ?
Ag9 Ag14 Ag18 177.12(6) 2_656 . ?
Ag10 Ag14 Ag7 87.74(5) . . ?
Ag13 Ag14 Ag7 62.78(4) 2_656 . ?
Ag13 Ag14 Ag10 120.14(4) 2_656 . ?
Ag13 Ag14 Ag18 93.33(5) 2_656 . ?
Ag16 Ag14 Ag1 92.31(4) 5_666 . ?
Ag16 Ag14 Ag4 60.11(4) 5_666 . ?
Ag16 Ag14 Ag7 121.43(5) 5_666 . ?
Ag16 Ag14 Ag9 60.04(4) 5_666 2_656 ?
Ag16 Ag14 Ag9 119.93(5) 5_666 . ?
Ag16 Ag14 Ag10 117.83(4) 5_666 . ?
Ag16 Ag14 Ag13 58.79(5) 5_666 2_656 ?
Ag16 Ag14 Ag18 121.69(5) 5_666 . ?
Ag18 Ag14 Ag7 64.33(4) . . ?
Ag18 Ag14 Ag10 120.42(4) . . ?
I4 Ag15 Ag3 171.04(6) . . ?
I4 Ag15 Ag13 111.13(6) . . ?
I4 Ag15 Ag16 87.27(5) . . ?
I4 Ag15 Ag17 55.33(5) . . ?
I4 Ag15 Cu3 120.53(10) . . ?
Ag2 Ag15 I4 122.25(5) . . ?
Ag2 Ag15 Ag3 66.28(5) . . ?
Ag2 Ag15 Ag13 126.07(6) . . ?
Ag2 Ag15 Ag16 127.22(6) . . ?
Ag2 Ag15 Ag17 170.34(6) . . ?
Ag2 Ag15 Cu3 80.80(11) . . ?
Ag2 Ag15 S00T 48.7(3) . . ?
Ag3 Ag15 Ag13 60.08(4) . . ?
Ag3 Ag15 Ag17 115.78(5) . . ?
Ag3 Ag15 Cu3 55.71(9) . . ?
Ag8 Ag15 I4 62.43(5) . . ?
Ag8 Ag15 Ag2 94.73(5) . . ?
Ag8 Ag15 Ag3 121.92(6) . . ?
Ag8 Ag15 Ag13 117.38(5) . . ?
Ag8 Ag15 Ag16 58.84(4) . . ?
Ag8 Ag15 Ag17 91.83(5) . . ?
Ag8 Ag15 Cu3 175.48(12) . . ?
Ag8 Ag15 S00T 130.6(2) . . ?
Ag9 Ag15 I4 124.00(6) . . ?
Ag9 Ag15 Ag2 66.78(5) . . ?
Ag9 Ag15 Ag3 60.34(4) . . ?
Ag9 Ag15 Ag8 61.74(4) . . ?
Ag9 Ag15 Ag13 90.63(4) . . ?
Ag9 Ag15 Ag16 60.49(4) . . ?
Ag9 Ag15 Ag17 122.75(5) . . ?
Ag9 Ag15 Cu3 115.47(10) . . ?
Ag9 Ag15 S00T 113.1(3) . . ?
Ag13 Ag15 Ag17 55.87(5) . . ?
Ag13 Ag15 Cu3 65.41(9) . . ?
Ag16 Ag15 Ag3 88.97(4) . . ?
Ag16 Ag15 Ag13 58.65(4) . . ?
Ag16 Ag15 Ag17 62.38(5) . . ?
Ag16 Ag15 Cu3 123.57(9) . . ?
Cu3 Ag15 Ag17 92.68(11) . . ?
Cu2 Ag15 I4 107.53(11) . . ?
Cu2 Ag15 Ag2 97.64(12) . . ?
Cu2 Ag15 Ag3 66.87(10) . . ?
Cu2 Ag15 Ag8 167.16(13) . . ?
Cu2 Ag15 Ag9 126.89(10) . . ?
Cu2 Ag15 Ag13 56.93(9) . . ?
Cu2 Ag15 Ag16 114.96(10) . . ?
Cu2 Ag15 Ag17 75.48(12) . . ?
Cu2 Ag15 Cu3 17.32(10) . . ?
S2 Ag15 I4 99.6(3) . . ?
S2 Ag15 Ag2 59.1(3) . . ?
S2 Ag15 Ag3 82.3(3) . . ?
S2 Ag15 Ag8 135.5(3) . . ?
S2 Ag15 Ag9 123.1(3) . . ?
S2 Ag15 Ag13 107.0(3) . . ?
S2 Ag15 Ag16 165.6(3) . . ?
S2 Ag15 Ag17 111.4(3) . . ?
S2 Ag15 Cu3 42.1(3) . . ?
S2 Ag15 Cu2 51.0(3) . . ?
S00T Ag15 I4 105.6(3) . . ?
S00T Ag15 Ag3 77.7(2) . . ?
S00T Ag15 Ag13 111.6(2) . . ?
S00T Ag15 Ag16 166.5(2) . . ?
S00T Ag15 Ag17 121.7(3) . . ?
S00T Ag15 Cu3 46.3(2) . . ?
Ag4 Ag16 Ag6 89.02(5) . 5_666 ?
Ag4 Ag16 Ag9 59.90(4) . 6_565 ?
Ag4 Ag16 Ag9 59.90(4) . . ?
Ag4 Ag16 Ag15 118.84(5) . 6_565 ?
Ag4 Ag16 Ag15 118.84(5) . . ?
Ag4 Ag16 Ag17 176.40(6) . . ?
Ag6 Ag16 Ag17 87.38(6) 5_666 . ?
Ag8 Ag16 Ag4 90.75(6) . . ?
Ag8 Ag16 Ag6 179.77(8) . 5_666 ?
Ag8 Ag16 Ag9 61.49(4) . . ?
Ag8 Ag16 Ag9 61.49(4) . 6_565 ?
Ag8 Ag16 Ag13 120.50(5) . . ?
Ag8 Ag16 Ag13 120.50(5) . 6_565 ?
Ag8 Ag16 Ag14 121.81(5) . 2_656 ?
Ag8 Ag16 Ag14 121.81(5) . 5_666 ?
Ag8 Ag16 Ag15 59.74(4) . . ?
Ag8 Ag16 Ag15 59.74(4) . 6_565 ?
Ag8 Ag16 Ag17 92.85(6) . . ?
Ag9 Ag16 Ag6 118.38(4) 6_565 5_666 ?
Ag9 Ag16 Ag6 118.37(4) . 5_666 ?
Ag9 Ag16 Ag9 91.64(6) . 6_565 ?
Ag9 Ag16 Ag15 58.94(4) 6_565 6_565 ?
Ag9 Ag16 Ag15 121.21(5) 6_565 . ?
Ag9 Ag16 Ag15 121.21(5) . 6_565 ?
Ag9 Ag16 Ag15 58.94(4) . . ?
Ag9 Ag16 Ag17 122.07(4) 6_565 . ?
Ag9 Ag16 Ag17 122.07(4) . . ?
Ag13 Ag16 Ag4 121.16(4) 6_565 . ?
Ag13 Ag16 Ag4 121.16(4) . . ?
Ag13 Ag16 Ag6 59.64(4) 6_565 5_666 ?
Ag13 Ag16 Ag6 59.64(4) . 5_666 ?
Ag13 Ag16 Ag9 177.26(5) . 6_565 ?
Ag13 Ag16 Ag9 177.25(5) 6_565 . ?
Ag13 Ag16 Ag9 91.03(4) . . ?
Ag13 Ag16 Ag9 91.03(4) 6_565 6_565 ?
Ag13 Ag16 Ag13 86.29(7) 6_565 . ?
Ag13 Ag16 Ag14 117.66(5) 6_565 2_656 ?
Ag13 Ag16 Ag14 61.08(4) 6_565 5_666 ?
Ag13 Ag16 Ag14 61.08(4) . 2_656 ?
Ag13 Ag16 Ag14 117.66(5) . 5_666 ?
Ag13 Ag16 Ag15 60.88(4) . . ?
Ag13 Ag16 Ag15 119.96(7) . 6_565 ?
Ag13 Ag16 Ag15 60.88(4) 6_565 6_565 ?
Ag13 Ag16 Ag15 119.96(7) 6_565 . ?
Ag13 Ag16 Ag17 56.72(4) . . ?
Ag13 Ag16 Ag17 56.72(4) 6_565 . ?
Ag14 Ag16 Ag4 60.08(4) 5_666 . ?
Ag14 Ag16 Ag4 60.08(4) 2_656 . ?
Ag14 Ag16 Ag6 58.06(4) 5_666 5_666 ?
Ag14 Ag16 Ag6 58.06(4) 2_656 5_666 ?
Ag14 Ag16 Ag9 60.31(3) 2_656 . ?
Ag14 Ag16 Ag9 119.92(6) 2_656 6_565 ?
Ag14 Ag16 Ag9 119.92(6) 5_666 . ?
Ag14 Ag16 Ag9 60.32(3) 5_666 6_565 ?
Ag14 Ag16 Ag14 87.74(6) 2_656 5_666 ?
Ag14 Ag16 Ag15 90.00(3) 5_666 6_565 ?
Ag14 Ag16 Ag15 90.00(3) 2_656 . ?
Ag14 Ag16 Ag15 177.72(5) 5_666 . ?
Ag14 Ag16 Ag15 177.72(5) 2_656 6_565 ?
Ag14 Ag16 Ag17 117.71(5) 2_656 . ?
Ag14 Ag16 Ag17 117.71(5) 5_666 . ?
Ag15 Ag16 Ag6 120.38(5) 6_565 5_666 ?
Ag15 Ag16 Ag6 120.38(5) . 5_666 ?
Ag15 Ag16 Ag15 92.27(6) 6_565 . ?
Ag15 Ag16 Ag17 63.25(4) . . ?
Ag15 Ag16 Ag17 63.25(4) 6_565 . ?
I4 Ag17 Ag13 114.26(7) . . ?
I4 Ag17 Ag13 114.26(7) . 6_565 ?
I4 Ag17 Ag15 57.13(4) . . ?
I4 Ag17 Ag15 57.13(4) . 6_565 ?
I4 Ag17 Ag16 83.47(7) . . ?
Ag13 Ag17 Ag13 85.52(7) 6_565 . ?
Ag13 Ag17 Ag15 110.46(8) 6_565 . ?
Ag13 Ag17 Ag15 57.21(4) . . ?
Ag13 Ag17 Ag15 57.21(4) 6_565 6_565 ?
Ag13 Ag17 Ag15 110.46(8) . 6_565 ?
Ag13 Ag17 Ag16 56.10(5) . . ?
Ag13 Ag17 Ag16 56.10(5) 6_565 . ?
Ag15 Ag17 Ag15 82.03(7) 6_565 . ?
Ag16 Ag17 Ag15 54.37(4) . 6_565 ?
Ag16 Ag17 Ag15 54.37(4) . . ?
S1 Ag17 I4 112.9(2) . . ?
S1 Ag17 Ag13 63.0(2) . . ?
S1 Ag17 Ag15 84.3(3) . . ?
S1 Ag17 Ag16 118.0(3) . . ?
S00U Ag17 I4 100.7(2) . . ?
S00U Ag17 Ag13 56.3(2) . . ?
S00U Ag17 Ag13 136.78(19) . 6_565 ?
S00U Ag17 Ag15 149.5(3) . 6_565 ?
S00U Ag17 Ag15 67.7(3) . . ?
S00U Ag17 Ag16 106.7(2) . . ?
I2 Ag18 Ag5 110.02(5) . . ?
I2 Ag18 Ag7 55.13(4) . . ?
I2 Ag18 Ag12 170.60(5) . . ?
I2 Ag18 Ag14 86.30(4) . . ?
Ag1 Ag18 I2 123.02(5) . . ?
Ag1 Ag18 Ag5 90.47(5) . . ?
Ag1 Ag18 Ag6 62.03(5) . . ?
Ag1 Ag18 Ag7 121.48(4) . . ?
Ag1 Ag18 Ag11 66.00(4) . . ?
Ag1 Ag18 Ag12 60.65(4) . . ?
Ag1 Ag18 Ag14 60.20(4) . . ?
Ag1 Ag18 Cu4 123.16(7) . . ?
Ag5 Ag18 Ag7 55.00(4) . . ?
Ag5 Ag18 Ag12 60.63(4) . . ?
Ag5 Ag18 Ag14 57.89(4) . . ?
Ag6 Ag18 I2 61.17(4) . . ?
Ag6 Ag18 Ag5 115.86(4) . . ?
Ag6 Ag18 Ag7 90.12(4) . . ?
Ag6 Ag18 Ag11 95.92(4) . . ?
Ag6 Ag18 Ag12 122.45(5) . . ?
Ag6 Ag18 Ag14 58.18(4) . . ?
Ag11 Ag18 I2 124.07(6) . . ?
Ag11 Ag18 Ag5 125.61(6) . . ?
Ag11 Ag18 Ag7 172.18(5) . . ?
Ag11 Ag18 Ag12 65.14(5) . . ?
Ag11 Ag18 Ag14 126.19(5) . . ?
Ag12 Ag18 Ag7 115.48(5) . . ?
Ag14 Ag18 Ag7 61.39(4) . . ?
Ag14 Ag18 Ag12 88.95(4) . . ?
Cu4 Ag18 I2 112.86(6) . . ?
Cu4 Ag18 Ag5 59.83(5) . . ?
Cu4 Ag18 Ag6 171.92(6) . . ?
Cu4 Ag18 Ag7 81.83(5) . . ?
Cu4 Ag18 Ag11 92.03(5) . . ?
Cu4 Ag18 Ag12 62.54(5) . . ?
Cu4 Ag18 Ag14 117.66(6) . . ?
S00Q Ag18 I2 107.69(11) . . ?
S00Q Ag18 Ag1 116.19(11) . . ?
S00Q Ag18 Ag5 106.97(10) . . ?
S00Q Ag18 Ag6 137.03(10) . . ?
S00Q Ag18 Ag7 118.41(10) . . ?
S00Q Ag18 Ag11 53.81(9) . . ?
S00Q Ag18 Ag12 75.77(11) . . ?
S00Q Ag18 Ag14 162.95(12) . . ?
S00Q Ag18 Cu4 48.38(10) . . ?
Ag3 Cu3 Ag13 57.91(9) . . ?
Ag3 Cu3 Ag15 60.30(9) . . ?
Ag15 Cu3 Ag13 55.83(8) . . ?
Cu2 Cu3 Ag3 107.2(5) . . ?
Cu2 Cu3 Ag13 51.1(4) . . ?
Cu2 Cu3 Ag15 68.5(4) . . ?
Cu2 Cu3 S2 95.8(6) . . ?
Cu2 Cu3 S20 105.3(5) . . ?
S2 Cu3 Ag3 95.6(4) . . ?
S2 Cu3 Ag13 111.6(4) . . ?
S2 Cu3 Ag15 56.5(4) . . ?
S20 Cu3 Ag3 65.1(3) . . ?
S20 Cu3 Ag13 73.2(3) . . ?
S20 Cu3 Ag15 118.8(3) . . ?
S20 Cu3 S2 154.7(6) . . ?
S00S Cu3 Ag3 64.6(3) . . ?
S00S Cu3 Ag13 87.3(3) . . ?
S00S Cu3 Ag15 124.0(3) . . ?
S00T Cu3 Ag3 90.8(3) . . ?
S00T Cu3 Ag13 119.8(4) . . ?
S00T Cu3 Ag15 64.0(3) . . ?
S00T Cu3 S00S 126.8(5) . . ?
S00U Cu3 Ag3 112.8(3) . . ?
S00U Cu3 Ag13 55.4(3) . . ?
S00U Cu3 Ag15 77.0(3) . . ?
S00U Cu3 S00S 117.9(4) . . ?
S00U Cu3 S00T 115.1(4) . . ?
Ag5 Cu4 Ag12 60.02(5) . . ?
Ag18 Cu4 Ag5 60.86(5) . . ?
Ag18 Cu4 Ag12 59.74(5) . . ?
S00Q Cu4 Ag5 120.79(11) . . ?
S00Q Cu4 Ag12 80.18(12) . . ?
S00Q Cu4 Ag18 61.56(10) . . ?
S00Q Cu4 S00R 113.97(18) . . ?
S00Q Cu4 S6 127.1(8) . . ?
S00R Cu4 Ag5 80.59(12) . . ?
S00R Cu4 Ag12 57.11(11) . . ?
S00R Cu4 Ag18 116.18(13) . . ?
S00R Cu4 S6 118.3(8) . . ?
S6 Cu4 Ag5 62.6(9) . . ?
S6 Cu4 Ag12 122.3(9) . . ?
S6 Cu4 Ag18 87.9(6) . . ?
S00P Cu4 Ag5 64.1(9) . . ?
S00P Cu4 Ag12 123.8(8) . . ?
S00P Cu4 Ag18 88.5(6) . . ?
S00P Cu4 S00Q 126.3(7) . . ?
S00P Cu4 S00R 119.2(8) . . ?
Ag11 S00Q Ag18 67.17(9) . . ?
Cu4 S00Q Ag11 118.79(18) . . ?
Cu4 S00Q Ag18 70.06(11) . . ?
C107 S00Q Ag11 116.9(7) . . ?
C107 S00Q Ag18 117.8(6) . . ?
C107 S00Q Cu4 121.1(7) . . ?
C87 S00Q Ag11 108.6(8) . . ?
C87 S00Q Ag18 95.2(7) . . ?
C87 S00Q Cu4 117.0(8) . . ?
Ag2 S00R Ag12 68.22(11) . . ?
Cu4 S00R Ag2 121.88(17) . . ?
Cu4 S00R Ag12 75.15(13) . . ?
C96 S00R Ag2 118.7(5) . . ?
C96 S00R Ag12 113.0(5) . . ?
C96 S00R Cu4 116.5(5) . . ?
H31A C31 H31B 109.5 . . ?
H31A C31 H31C 109.5 . . ?
H31B C31 H31C 109.5 . . ?
C89 C31 H31A 109.5 . . ?
C89 C31 H31B 109.5 . . ?
C89 C31 H31C 109.5 . . ?
C96 C80 H80 120.0 . . ?
C96 C80 C69 120.0 . . ?
C69 C80 H80 120.0 . . ?
C80 C96 S00R 120.4(7) . . ?
C51 C96 S00R 119.5(7) . . ?
C51 C96 C80 120.0 . . ?
C96 C51 C99 120.0 . . ?
C96 C51 C84 121.6(11) . . ?
C99 C51 C84 118.4(11) . . ?
C51 C99 H99 120.0 . . ?
C89 C99 C51 120.0 . . ?
C89 C99 H99 120.0 . . ?
C99 C89 C31 119.9(7) . . ?
C99 C89 C69 120.0 . . ?
C69 C89 C31 120.1(7) . . ?
C80 C69 H69 120.0 . . ?
C89 C69 C80 120.0 . . ?
C89 C69 H69 120.0 . . ?
C51 C84 H84A 109.5 . . ?
C51 C84 H84B 109.5 . . ?
C51 C84 H84C 109.5 . . ?
H84A C84 H84B 109.5 . . ?
H84A C84 H84C 109.5 . . ?
H84B C84 H84C 109.5 . . ?
Ag13 Cu2 Ag3 58.90(9) . . ?
Ag13 Cu2 Ag15 63.46(10) . . ?
Ag15 Cu2 Ag3 58.10(9) . . ?
Cu3 Cu2 Ag3 57.0(4) . . ?
Cu3 Cu2 Ag13 114.0(5) . . ?
Cu3 Cu2 Ag15 94.2(5) . . ?
Cu3 Cu2 S1 170.6(6) . . ?
Cu3 Cu2 S2 61.5(5) . . ?
Cu3 Cu2 S20 52.9(4) . . ?
S1 Cu2 Ag3 124.4(3) . . ?
S1 Cu2 Ag13 65.7(3) . . ?
S1 Cu2 Ag15 93.9(3) . . ?
S1 Cu2 S2 127.3(4) . . ?
S1 Cu2 S20 119.1(4) . . ?
S2 Cu2 Ag3 80.8(3) . . ?
S2 Cu2 Ag13 120.7(4) . . ?
S2 Cu2 Ag15 58.5(3) . . ?
S2 Cu2 S20 113.1(4) . . ?
S20 Cu2 Ag3 54.7(2) . . ?
S20 Cu2 Ag13 78.7(2) . . ?
S20 Cu2 Ag15 112.6(3) . . ?
Ag17 S1 Ag13 68.5(3) . . ?
Cu2 S1 Ag13 64.8(3) . . ?
Cu2 S1 Ag17 106.3(4) . . ?
C62 S1 Ag13 96.1(7) . . ?
C62 S1 Ag17 112.3(6) . . ?
C62 S1 Cu2 126.1(7) . . ?
Ag15 S2 Ag2 66.5(3) . . ?
Cu3 S2 Ag2 106.7(5) . . ?
Cu3 S2 Ag15 81.4(4) . . ?
Cu3 S2 Cu2 22.73(18) . . ?
Cu2 S2 Ag2 117.4(5) . . ?
Cu2 S2 Ag15 70.6(3) . . ?
C61 S2 Ag2 112.0(10) . . ?
C61 S2 Ag15 103.2(6) . . ?
C61 S2 Cu3 139.4(11) . . ?
C61 S2 Cu2 120.7(9) . . ?
Ag7 S6 Ag5 65.9(8) . . ?
Cu4 S6 Ag5 68.9(13) . . ?
Cu4 S6 Ag7 112.9(13) . . ?
C16 S6 Ag5 90.8(17) . . ?
C16 S6 Ag7 106.6(9) . . ?
C16 S6 Cu4 121.0(19) . . ?
Cu3 S20 Ag3 73.0(3) . . ?
Cu3 S20 Cu2 21.75(18) . . ?
Cu2 S20 Ag3 78.6(3) . . ?
C55 S20 Ag3 102.6(7) . . ?
C55 S20 Cu3 96.6(7) . . ?
C55 S20 Cu2 116.4(7) . . ?
C1 P C9 105.5(14) . . ?
C1 P C19 109.5(9) . . ?
C9 P C19 110.8(14) . . ?
C47 P C1 115.3(18) . . ?
C47 P C9 111.4(19) . . ?
C47 P C19 104.4(19) . . ?
C83 C1 P 120.0(12) . . ?
C83 C1 C93 120.2(15) . . ?
C93 C1 P 119.7(12) . . ?
C36 C2 H2 120.0 . . ?
C83 C2 H2 120.0 . . ?
C83 C2 C36 119.9(15) . . ?
C21 C3 H3 120.1 . . ?
C21 C3 C90 119.8(15) . . ?
C90 C3 H3 120.1 . . ?
C91 C9 P 120(2) . . ?
C91 C9 C30 120.0 . . ?
C30 C9 P 119(2) . . ?
C9 C91 H91 120.0 . . ?
C9 C91 C10 120.0 . . ?
C10 C91 H91 120.0 . . ?
C91 C10 H10 120.0 . . ?
C91 C10 C12 120.0 . . ?
C12 C10 H10 120.0 . . ?
C10 C12 H12 120.0 . . ?
C8 C12 C10 120.0 . . ?
C8 C12 H12 120.0 . . ?
C12 C8 H8 120.0 . . ?
C12 C8 C30 120.0 . . ?
C30 C8 H8 120.0 . . ?
C9 C30 H30 120.0 . . ?
C8 C30 C9 120.0 . . ?
C8 C30 H30 120.0 . . ?
C5 C11 H11 120.0 . . ?
C5 C11 C7 120.0 . . ?
C7 C11 H11 120.0 . . ?
C11 C5 H5 120.0 . . ?
C47 C5 C11 120.0 . . ?
C47 C5 H5 120.0 . . ?
C5 C47 P 119(2) . . ?
C5 C47 C101 120.0 . . ?
C101 C47 P 121(2) . . ?
C47 C101 H101 120.0 . . ?
C13 C101 C47 120.0 . . ?
C13 C101 H101 120.0 . . ?
C101 C13 H13 120.0 . . ?
C101 C13 C7 120.0 . . ?
C7 C13 H13 120.0 . . ?
C11 C7 H7 120.0 . . ?
C13 C7 C11 120.0 . . ?
C13 C7 H7 120.0 . . ?
H14A C14 H14B 109.5 . . ?
H14A C14 H14C 109.5 . . ?
H14B C14 H14C 109.5 . . ?
C76 C14 H14A 109.5 . . ?
C76 C14 H14B 109.5 . . ?
C76 C14 H14C 109.5 . . ?
C97 C16 S6 120.2(7) . . ?
C97 C16 C54 120.0 . . ?
C54 C16 S6 119.6(7) . . ?
C16 C97 H97 120.0 . . ?
C16 C97 C6 120.0 . . ?
C6 C97 H97 120.0 . . ?
C97 C6 H6 120.0 . . ?
C97 C6 C37 120.0 . . ?
C37 C6 H6 120.0 . . ?
C6 C37 C28 119.7(8) . . ?
C4 C37 C6 120.0 . . ?
C4 C37 C28 120.3(8) . . ?
C37 C4 H4 120.0 . . ?
C37 C4 C54 120.0 . . ?
C54 C4 H4 120.0 . . ?
C16 C54 C35 119.7(8) . . ?
C4 C54 C16 120.0 . . ?
C4 C54 C35 120.3(8) . . ?
C21 C19 P 120.1(11) . . ?
C21 C19 C26 119.3(15) . . ?
C26 C19 P 120.6(11) . . ?
C26 C20 H20 119.4 . . ?
C26 C20 C90 121.2(16) . . ?
C90 C20 H20 119.4 . . ?
C3 C21 C19 121.0(15) . . ?
C3 C21 H21 119.5 . . ?
C19 C21 H21 119.5 . . ?
C32 C23 H23 120.0 . . ?
C32 C23 C44 120.0 . . ?
C44 C23 H23 120.0 . . ?
C23 C32 C107 120.0 . . ?
C23 C32 C57 119.3(7) . . ?
C107 C32 C57 120.7(7) . . ?
C32 C107 S00Q 119.1(9) . . ?
C34 C107 S00Q 120.8(9) . . ?
C34 C107 C32 120.0 . . ?
C107 C34 H34 120.0 . . ?
C107 C34 C22 120.0 . . ?
C22 C34 H34 120.0 . . ?
C34 C22 H22 120.0 . . ?
C44 C22 C34 120.0 . . ?
C44 C22 H22 120.0 . . ?
C23 C44 C59 120.1(7) . . ?
C22 C44 C23 120.0 . . ?
C22 C44 C59 119.9(7) . . ?
H24A C24 H24B 109.5 . . ?
H24A C24 H24C 109.5 . . ?
H24B C24 H24C 109.5 . . ?
C41 C24 H24A 109.5 . . ?
C41 C24 H24B 109.5 . . ?
C41 C24 H24C 109.5 . . ?
C19 C26 H26 120.3 . . ?
C20 C26 C19 119.5(15) . . ?
C20 C26 H26 120.3 . . ?
C37 C28 H28A 109.5 . . ?
C37 C28 H28B 109.5 . . ?
C37 C28 H28C 109.5 . . ?
H28A C28 H28B 109.5 . . ?
H28A C28 H28C 109.5 . . ?
H28B C28 H28C 109.5 . . ?
C54 C35 H35A 109.5 . . ?
C54 C35 H35B 109.5 . . ?
C54 C35 H35C 109.5 . . ?
H35A C35 H35B 109.5 . . ?
H35A C35 H35C 109.5 . . ?
H35B C35 H35C 109.5 . . ?
C2 C36 H36 120.1 . . ?
C98 C36 C2 119.9(16) . . ?
C98 C36 H36 120.1 . . ?
H40A C40 H40B 109.5 . . ?
H40A C40 H40C 109.5 . . ?
H40B C40 H40C 109.5 . . ?
C114 C40 H40A 109.5 . . ?
C114 C40 H40B 109.5 . . ?
C114 C40 H40C 109.5 . . ?
C32 C57 H57A 109.5 . . ?
C32 C57 H57B 109.5 . . ?
C32 C57 H57C 109.5 . . ?
H57A C57 H57B 109.5 . . ?
H57A C57 H57C 109.5 . . ?
H57B C57 H57C 109.5 . . ?
C44 C59 H59A 109.5 . . ?
C44 C59 H59B 109.5 . . ?
C44 C59 H59C 109.5 . . ?
H59A C59 H59B 109.5 . . ?
H59A C59 H59C 109.5 . . ?
H59B C59 H59C 109.5 . . ?
C67 C60 H60 120.0 . . ?
C67 C60 C74 120.0 . . ?
C74 C60 H60 120.0 . . ?
C60 C67 C64 120.7(7) . . ?
C62 C67 C60 120.0 . . ?
C62 C67 C64 119.3(7) . . ?
C67 C62 S1 119.6(6) . . ?
C67 C62 C73 120.0 . . ?
C73 C62 S1 120.4(6) . . ?
C62 C73 H73 120.0 . . ?
C78 C73 C62 120.0 . . ?
C78 C73 H73 120.0 . . ?
C73 C78 H78 120.0 . . ?
C73 C78 C74 120.0 . . ?
C74 C78 H78 120.0 . . ?
C60 C74 C77 119.7(8) . . ?
C78 C74 C60 120.0 . . ?
C78 C74 C77 120.3(8) . . ?
C67 C64 H64A 109.5 . . ?
C67 C64 H64B 109.5 . . ?
C67 C64 H64C 109.5 . . ?
H64A C64 H64B 109.5 . . ?
H64A C64 H64C 109.5 . . ?
H64B C64 H64C 109.5 . . ?
H75A C75 H75B 109.5 . . ?
H75A C75 H75C 109.5 . . ?
H75B C75 H75C 109.5 . . ?
C63 C75 H75A 109.5 . . ?
C63 C75 H75B 109.5 . . ?
C63 C75 H75C 109.5 . . ?
C100 C76 C14 118.0(14) . . ?
C100 C76 C105 120.0 . . ?
C105 C76 C14 122.0(14) . . ?
C76 C100 H100 120.0 . . ?
C76 C100 C42 120.0 . . ?
C42 C100 H100 120.0 . . ?
C100 C42 H42 120.0 . . ?
C100 C42 C61 120.0 . . ?
C61 C42 H42 120.0 . . ?
C42 C61 S2 121.1(14) . . ?
C63 C61 S2 118.9(14) . . ?
C63 C61 C42 120.0 . . ?
C61 C63 C75 120.3(8) . . ?
C105 C63 C75 119.7(8) . . ?
C105 C63 C61 120.0 . . ?
C76 C105 H105 120.0 . . ?
C63 C105 C76 120.0 . . ?
C63 C105 H105 120.0 . . ?
C74 C77 H77A 109.5 . . ?
C74 C77 H77B 109.5 . . ?
C74 C77 H77C 109.5 . . ?
H77A C77 H77B 109.5 . . ?
H77A C77 H77C 109.5 . . ?
H77B C77 H77C 109.5 . . ?
C1 C83 H83 119.9 . . ?
C2 C83 C1 120.2(15) . . ?
C2 C83 H83 119.9 . . ?
C3 C90 C20 119.2(16) . . ?
C3 C90 H90 120.4 . . ?
C20 C90 H90 120.4 . . ?
C1 C93 H93 120.2 . . ?
C1 C93 C98 119.6(15) . . ?
C98 C93 H93 120.2 . . ?
C36 C98 C93 120.1(15) . . ?
C36 C98 H98 119.9 . . ?
C93 C98 H98 119.9 . . ?
C103 C114 C40 120.3(7) . . ?
C103 C114 C102 120.0 . . ?
C102 C114 C40 119.7(7) . . ?
C114 C103 H103 120.0 . . ?
C114 C103 C18 120.0 . . ?
C18 C103 H103 120.0 . . ?
C103 C18 H18 120.0 . . ?
C55 C18 C103 120.0 . . ?
C55 C18 H18 120.0 . . ?
C18 C55 S20 122.0(9) . . ?
C18 C55 C41 120.0 . . ?
C41 C55 S20 117.4(9) . . ?
C55 C41 C24 120.2(7) . . ?
C102 C41 C24 119.8(7) . . ?
C102 C41 C55 120.0 . . ?
C114 C102 H102 120.0 . . ?
C41 C102 C114 120.0 . . ?
C41 C102 H102 120.0 . . ?
Ag7 S00P Ag5 64.8(7) . . ?
Cu4 S00P Ag5 69.6(12) . . ?
Cu4 S00P Ag7 113.7(12) . . ?
C52 S00P Ag5 113.2(14) . . ?
C52 S00P Ag7 127.7(12) . . ?
C52 S00P Cu4 113.1(16) . . ?
Cu3 S00S Ag3 65.2(3) . . ?
C38 S00S Ag3 98.4(9) . . ?
C38 S00S Cu3 124.8(9) . . ?
Ag2 S00T Ag15 65.2(3) . . ?
Cu3 S00T Ag2 108.5(5) . . ?
Cu3 S00T Ag15 69.7(3) . . ?
C108 S00T Ag2 110.0(10) . . ?
C108 S00T Ag15 93.7(9) . . ?
C108 S00T Cu3 125.6(10) . . ?
Ag13 S00U Ag17 62.9(2) . . ?
Cu3 S00U Ag13 79.3(3) . . ?
Cu3 S00U Ag17 121.7(5) . . ?
C65 S00U Ag13 108.2(7) . . ?
C65 S00U Ag17 116.4(8) . . ?
C65 S00U Cu3 116.7(7) . . ?
C33 C25 C110 120.0 . . ?
C33 C25 C111 120.4(8) . . ?
C110 C25 C111 119.6(8) . . ?
C25 C33 H33 120.0 . . ?
C92 C33 C25 120.0 . . ?
C92 C33 H33 120.0 . . ?
C33 C92 C65 120.0 . . ?
C33 C92 C53 119.4(8) . . ?
C65 C92 C53 120.6(8) . . ?
C92 C65 S00U 121.0(6) . . ?
C109 C65 S00U 119.0(6) . . ?
C109 C65 C92 120.0 . . ?
C65 C109 H109 120.0 . . ?
C110 C109 C65 120.0 . . ?
C110 C109 H109 120.0 . . ?
C25 C110 H110 120.0 . . ?
C109 C110 C25 120.0 . . ?
C109 C110 H110 120.0 . . ?
H27A C27 H27B 109.5 . . ?
H27A C27 H27C 109.5 . . ?
H27B C27 H27C 109.5 . . ?
C45 C27 H27A 109.5 . . ?
C45 C27 H27B 109.5 . . ?
C45 C27 H27C 109.5 . . ?
C15 C39 C52 120.0 . . ?
C15 C39 C81 119.9(8) . . ?
C52 C39 C81 120.1(8) . . ?
C39 C15 H15 120.0 . . ?
C39 C15 C17 120.0 . . ?
C17 C15 H15 120.0 . . ?
C15 C17 C46 120.0 . . ?
C15 C17 C58 120.5(8) . . ?
C46 C17 C58 119.4(8) . . ?
C17 C46 H46 120.0 . . ?
C48 C46 C17 120.0 . . ?
C48 C46 H46 120.0 . . ?
C46 C48 H48 120.0 . . ?
C52 C48 C46 120.0 . . ?
C52 C48 H48 120.0 . . ?
C39 C52 S00P 123.3(18) . . ?
C48 C52 S00P 116.7(18) . . ?
C48 C52 C39 120.0 . . ?
C94 C45 C27 120.4(8) . . ?
C94 C45 C56 120.0 . . ?
C56 C45 C27 119.6(8) . . ?
C45 C94 H94 120.0 . . ?
C45 C94 C68 120.0 . . ?
C68 C94 H94 120.0 . . ?
C94 C68 C95 119.4(8) . . ?
C38 C68 C94 120.0 . . ?
C38 C68 C95 120.3(8) . . ?
C68 C38 S00S 119.5(11) . . ?
C68 C38 C71 120.0 . . ?
C71 C38 S00S 120.4(11) . . ?
C38 C71 H71 120.0 . . ?
C56 C71 C38 120.0 . . ?
C56 C71 H71 120.0 . . ?
C45 C56 H56 120.0 . . ?
C71 C56 C45 120.0 . . ?
C71 C56 H56 120.0 . . ?
C92 C53 H53A 109.5 . . ?
C92 C53 H53B 109.5 . . ?
C92 C53 H53C 109.5 . . ?
H53A C53 H53B 109.5 . . ?
H53A C53 H53C 109.5 . . ?
H53B C53 H53C 109.5 . . ?
C17 C58 H58A 109.5 . . ?
C17 C58 H58B 109.5 . . ?
C17 C58 H58C 109.5 . . ?
H58A C58 H58B 109.5 . . ?
H58A C58 H58C 109.5 . . ?
H58B C58 H58C 109.5 . . ?
C72 C70 C108 120.0 . . ?
C72 C70 C86 120.2(8) . . ?
C108 C70 C86 119.8(8) . . ?
C70 C72 H72 120.0 . . ?
C70 C72 C88 120.0 . . ?
C88 C72 H72 120.0 . . ?
C72 C88 C79 120.8(8) . . ?
C85 C88 C72 120.0 . . ?
C85 C88 C79 119.2(8) . . ?
C88 C85 H85 120.0 . . ?
C88 C85 C82 120.0 . . ?
C82 C85 H85 120.0 . . ?
C85 C82 H82 120.0 . . ?
C108 C82 C85 120.0 . . ?
C108 C82 H82 120.0 . . ?
C70 C108 S00T 124.5(14) . . ?
C82 C108 S00T 115.5(14) . . ?
C82 C108 C70 120.0 . . ?
C88 C79 H79A 109.5 . . ?
C88 C79 H79B 109.5 . . ?
C88 C79 H79C 109.5 . . ?
H79A C79 H79B 109.5 . . ?
H79A C79 H79C 109.5 . . ?
H79B C79 H79C 109.5 . . ?
C39 C81 H81A 109.5 . . ?
C39 C81 H81B 109.4 . . ?
C39 C81 H81C 109.6 . . ?
H81A C81 H81B 109.5 . . ?
H81A C81 H81C 109.5 . . ?
H81B C81 H81C 109.4 . . ?
C70 C86 H86A 109.0 . . ?
C70 C86 H86B 108.7 . . ?
C70 C86 H86C 110.8 . . ?
H86A C86 H86B 109.4 . . ?
H86A C86 H86C 109.5 . . ?
H86B C86 H86C 109.5 . . ?
C68 C95 H95A 109.5 . . ?
C68 C95 H95B 109.5 . . ?
C68 C95 H95C 109.5 . . ?
H95A C95 H95B 109.5 . . ?
H95A C95 H95C 109.5 . . ?
H95B C95 H95C 109.5 . . ?
C43 C104 H104 120.0 . . ?
C43 C104 C106 120.0 . . ?
C106 C104 H104 120.0 . . ?
C104 C43 C113 119.5(8) . . ?
C50 C43 C104 120.0 . . ?
C50 C43 C113 120.4(8) . . ?
C43 C50 H50 120.0 . . ?
C43 C50 C66 120.0 . . ?
C66 C50 H50 120.0 . . ?
C50 C66 C112 120.5(8) . . ?
C87 C66 C50 120.0 . . ?
C87 C66 C112 119.5(8) . . ?
C66 C87 S00Q 121.9(14) . . ?
C106 C87 S00Q 118.0(14) . . ?
C106 C87 C66 120.0 . . ?
C104 C106 H106 120.0 . . ?
C87 C106 C104 120.0 . . ?
C87 C106 H106 120.0 . . ?
C25 C111 H11A 109.5 . . ?
C25 C111 H11B 109.9 . . ?
C25 C111 H11C 109.0 . . ?
H11A C111 H11B 109.5 . . ?
H11A C111 H11C 109.5 . . ?
H11B C111 H11C 109.5 . . ?
C66 C112 H11D 109.9 . . ?
C66 C112 H11E 109.5 . . ?
C66 C112 H11F 109.0 . . ?
H11D C112 H11E 109.4 . . ?
H11D C112 H11F 109.4 . . ?
H11E C112 H11F 109.5 . . ?
C43 C113 H11G 109.5 . . ?
C43 C113 H11H 109.5 . . ?
C43 C113 H11I 109.5 . . ?
H11G C113 H11H 109.5 . . ?
H11G C113 H11I 109.5 . . ?
H11H C113 H11I 109.5 . . ?

loop_
_geom_bond_atom_site_label_1
_geom_bond_atom_site_label_2
_geom_bond_distance
_geom_bond_site_symmetry_2
_geom_bond_publ_flag
I2 Ag6 2.9291(15) . ?
I2 Ag7 2.8517(18) . ?
I2 Ag13 2.9117(14) 2_656 ?
I2 Ag18 2.8911(17) . ?
I3 Ag2 2.8457(18) . ?
I3 Ag3 2.9015(18) . ?
I3 Ag5 2.8894(17) . ?
I3 Ag10 2.9220(15) . ?
I4 Ag8 2.968(2) . ?
I4 Ag15 2.8846(16) 6_565 ?
I4 Ag15 2.8847(16) . ?
I4 Ag17 2.825(2) . ?
I5 Ag8 2.8923(18) . ?
I5 Ag11 2.880(2) . ?
I5 Ag12 2.9232(13) . ?
I5 Ag12 2.9232(13) 6_565 ?
Ag1 Ag4 2.8892(13) . ?
Ag1 Ag6 2.935(2) . ?
Ag1 Ag8 2.821(2) . ?
Ag1 Ag9 2.8794(15) 6_565 ?
Ag1 Ag9 2.8794(15) . ?
Ag1 Ag11 3.1060(19) . ?
Ag1 Ag12 2.9030(13) . ?
Ag1 Ag12 2.9028(13) 6_565 ?
Ag1 Ag14 2.8825(14) . ?
Ag1 Ag14 2.8824(14) 6_565 ?
Ag1 Ag18 2.8304(16) . ?
Ag1 Ag18 2.8303(16) 6_565 ?
Ag2 Ag3 3.1437(16) . ?
Ag2 Ag5 3.245(2) . ?
Ag2 Ag9 3.1336(16) . ?
Ag2 Ag12 2.8654(18) . ?
Ag2 Ag15 2.853(2) . ?
Ag2 S00R 2.504(5) . ?
Ag2 S2 2.668(13) . ?
Ag2 S00T 2.362(13) . ?
Ag3 Ag7 2.8612(16) 2_656 ?
Ag3 Ag9 2.8846(16) . ?
Ag3 Ag10 2.8608(13) . ?
Ag3 Ag13 2.9024(19) . ?
Ag3 Ag14 2.8374(15) 2_656 ?
Ag3 Ag15 2.8974(17) . ?
Ag3 Cu3 2.756(5) . ?
Ag3 Cu2 3.139(5) . ?
Ag3 S20 2.614(9) . ?
Ag3 S00S 2.741(10) . ?
Ag4 Ag9 2.8810(10) 2_656 ?
Ag4 Ag9 2.8810(10) 5_666 ?
Ag4 Ag9 2.8809(10) . ?
Ag4 Ag9 2.8810(10) 6_565 ?
Ag4 Ag14 2.8831(11) . ?
Ag4 Ag14 2.8832(11) 2_656 ?
Ag4 Ag14 2.8832(11) 5_666 ?
Ag4 Ag14 2.8832(11) 6_565 ?
Ag4 Ag16 2.8838(17) 5_666 ?
Ag4 Ag16 2.8838(17) . ?
Ag5 Ag7 2.8491(19) . ?
Ag5 Ag9 2.9227(17) . ?
Ag5 Ag10 2.8659(11) . ?
Ag5 Ag12 2.9367(15) . ?
Ag5 Ag14 2.8146(15) . ?
Ag5 Ag18 2.9003(16) . ?
Ag5 Cu4 2.871(2) . ?
Ag5 S6 2.73(5) . ?
Ag5 S00P 2.75(4) . ?
Ag6 Ag13 2.8614(16) 2_656 ?
Ag6 Ag13 2.8614(16) 5_666 ?
Ag6 Ag14 2.8111(16) . ?
Ag6 Ag14 2.8111(16) 6_565 ?
Ag6 Ag16 2.9169(19) 5_666 ?
Ag6 Ag18 2.8657(15) 6_565 ?
Ag6 Ag18 2.8657(15) . ?
Ag7 Ag13 3.1608(18) 2_656 ?
Ag7 Ag14 3.1522(17) . ?
Ag7 Ag18 3.2363(17) . ?
Ag7 S6 2.49(3) . ?
Ag7 S00P 2.56(2) . ?
Ag8 Ag9 2.9160(14) . ?
Ag8 Ag9 2.9158(14) 6_565 ?
Ag8 Ag12 2.8610(16) 6_565 ?
Ag8 Ag12 2.8611(16) . ?
Ag8 Ag15 2.8420(17) . ?
Ag8 Ag15 2.8419(17) 6_565 ?
Ag8 Ag16 2.8156(19) . ?
Ag9 Ag10 2.8106(15) . ?
Ag9 Ag12 2.8344(13) . ?
Ag9 Ag14 2.8947(13) 2_656 ?
Ag9 Ag14 2.8886(16) . ?
Ag9 Ag15 2.8415(17) . ?
Ag9 Ag16 2.8868(16) . ?
Ag10 Ag14 2.9226(16) . ?
Ag10 Ag14 2.9226(16) 2_656 ?
Ag11 Ag12 3.1169(17) . ?
Ag11 Ag12 3.1169(17) 6_565 ?
Ag11 Ag18 2.8718(15) 6_565 ?
Ag11 Ag18 2.8719(15) . ?
Ag11 S00Q 2.515(4) . ?
Ag11 S00Q 2.515(4) 6_565 ?
Ag12 Ag18 2.9175(17) . ?
Ag12 Cu4 2.997(2) . ?
Ag12 S00R 2.604(4) . ?
Ag13 Ag14 2.9021(17) 2_656 ?
Ag13 Ag15 2.9007(15) . ?
Ag13 Ag16 2.8357(18) . ?
Ag13 Ag17 2.8562(19) . ?
Ag13 Cu3 3.188(5) . ?
Ag13 Cu2 2.717(4) . ?
Ag13 S1 2.736(10) . ?
Ag13 S00U 2.670(10) . ?
Ag14 Ag16 2.8750(14) 5_666 ?
Ag14 Ag18 2.9155(13) . ?
Ag15 Ag16 2.8890(15) . ?
Ag15 Ag17 3.174(2) . ?
Ag15 Cu3 2.998(4) . ?
Ag15 Cu2 2.797(4) . ?
Ag15 S2 2.528(12) . ?
Ag15 S00T 2.873(12) . ?
Ag16 Ag17 3.149(3) . ?
Ag17 S1 2.298(10) . ?
Ag17 S00U 2.803(11) . ?
Ag18 Cu4 2.855(2) . ?
Ag18 S00Q 2.671(3) . ?
Cu3 Cu2 0.895(5) . ?
Cu3 S2 2.035(12) . ?
Cu3 S20 1.927(9) . ?
Cu3 S00S 2.334(11) . ?
Cu3 S00T 2.310(12) . ?
Cu3 S00U 2.304(13) . ?
Cu4 S00Q 2.271(5) . ?
Cu4 S00R 2.295(5) . ?
Cu4 S6 2.30(4) . ?
Cu4 S00P 2.21(4) . ?
S00Q C107 1.703(16) . ?
S00Q C87 1.84(2) . ?
S00R C96 1.753(8) . ?
C31 H31A 0.9800 . ?
C31 H31B 0.9800 . ?
C31 H31C 0.9800 . ?
C31 C89 1.463(9) . ?
C80 H80 0.9500 . ?
C80 C96 1.3900 . ?
C80 C69 1.3900 . ?
C96 C51 1.3900 . ?
C51 C99 1.3900 . ?
C51 C84 1.58(2) . ?
C99 H99 0.9500 . ?
C99 C89 1.3900 . ?
C89 C69 1.3900 . ?
C69 H69 0.9500 . ?
C84 H84A 0.9800 . ?
C84 H84B 0.9800 . ?
C84 H84C 0.9800 . ?
Cu2 S1 2.284(12) . ?
Cu2 S2 2.304(12) . ?
Cu2 S20 2.329(10) . ?
S1 C62 1.781(13) . ?
S2 C61 1.777(9) . ?
S6 C16 1.793(10) . ?
S20 C55 1.724(15) . ?
P C1 1.76(3) . ?
P C9 1.96(3) . ?
P C47 1.69(3) . ?
P C19 2.02(4) . ?
C1 C83 1.362(12) . ?
C1 C93 1.364(12) . ?
C2 H2 0.9500 . ?
C2 C36 1.367(12) . ?
C2 C83 1.358(12) . ?
C3 H3 0.9500 . ?
C3 C21 1.363(12) . ?
C3 C90 1.365(12) . ?
C9 C91 1.3900 . ?
C9 C30 1.3900 . ?
C91 H91 0.9500 . ?
C91 C10 1.3900 . ?
C10 H10 0.9500 . ?
C10 C12 1.3900 . ?
C12 H12 0.9500 . ?
C12 C8 1.3900 . ?
C8 H8 0.9500 . ?
C8 C30 1.3900 . ?
C30 H30 0.9500 . ?
C11 H11 0.9500 . ?
C11 C5 1.3900 . ?
C11 C7 1.3900 . ?
C5 H5 0.9500 . ?
C5 C47 1.3900 . ?
C47 C101 1.3900 . ?
C101 H101 0.9500 . ?
C101 C13 1.3900 . ?
C13 H13 0.9500 . ?
C13 C7 1.3900 . ?
C7 H7 0.9500 . ?
C14 H14A 0.9800 . ?
C14 H14B 0.9800 . ?
C14 H14C 0.9800 . ?
C14 C76 1.446(10) . ?
C16 C97 1.3900 . ?
C16 C54 1.3900 . ?
C97 H97 0.9500 . ?
C97 C6 1.3900 . ?
C6 H6 0.9500 . ?
C6 C37 1.3900 . ?
C37 C4 1.3900 . ?
C37 C28 1.454(10) . ?
C4 H4 0.9500 . ?
C4 C54 1.3900 . ?
C54 C35 1.452(10) . ?
C19 C21 1.367(12) . ?
C19 C26 1.369(12) . ?
C20 H20 0.9500 . ?
C20 C26 1.364(12) . ?
C20 C90 1.368(12) . ?
C21 H21 0.9500 . ?
C23 H23 0.9500 . ?
C23 C32 1.3900 . ?
C23 C44 1.3900 . ?
C32 C107 1.3900 . ?
C32 C57 1.51(4) . ?
C107 C34 1.3900 . ?
C34 H34 0.9500 . ?
C34 C22 1.3900 . ?
C22 H22 0.9500 . ?
C22 C44 1.3900 . ?
C44 C59 1.58(4) . ?
C24 H24A 0.9800 . ?
C24 H24B 0.9800 . ?
C24 H24C 0.9800 . ?
C24 C41 1.461(10) . ?
C26 H26 0.9500 . ?
C28 H28A 0.9800 . ?
C28 H28B 0.9800 . ?
C28 H28C 0.9800 . ?
C35 H35A 0.9800 . ?
C35 H35B 0.9800 . ?
C35 H35C 0.9800 . ?
C36 H36 0.9500 . ?
C36 C98 1.365(12) . ?
C40 H40A 0.9800 . ?
C40 H40B 0.9800 . ?
C40 H40C 0.9800 . ?
C40 C114 1.454(7) . ?
C57 H57A 0.9800 . ?
C57 H57B 0.9800 . ?
C57 H57C 0.9800 . ?
C59 H59A 0.9800 . ?
C59 H59B 0.9800 . ?
C59 H59C 0.9800 . ?
C60 H60 0.9500 . ?
C60 C67 1.3900 . ?
C60 C74 1.3900 . ?
C67 C62 1.3900 . ?
C67 C64 1.439(10) . ?
C62 C73 1.3900 . ?
C73 H73 0.9500 . ?
C73 C78 1.3900 . ?
C78 H78 0.9500 . ?
C78 C74 1.3900 . ?
C74 C77 1.456(10) . ?
C64 H64A 0.9800 . ?
C64 H64B 0.9800 . ?
C64 H64C 0.9800 . ?
C75 H75A 0.9800 . ?
C75 H75B 0.9800 . ?
C75 H75C 0.9800 . ?
C75 C63 1.449(10) . ?
C76 C100 1.3900 . ?
C76 C105 1.3900 . ?
C100 H100 0.9500 . ?
C100 C42 1.3900 . ?
C42 H42 0.9500 . ?
C42 C61 1.3900 . ?
C61 C63 1.3900 . ?
C63 C105 1.3900 . ?
C105 H105 0.9500 . ?
C77 H77A 0.9800 . ?
C77 H77B 0.9800 . ?
C77 H77C 0.9800 . ?
C83 H83 0.9500 . ?
C90 H90 0.9500 . ?
C93 H93 0.9500 . ?
C93 C98 1.368(12) . ?
C98 H98 0.9500 . ?
C114 C103 1.3900 . ?
C114 C102 1.3900 . ?
C103 H103 0.9500 . ?
C103 C18 1.3900 . ?
C18 H18 0.9500 . ?
C18 C55 1.3900 . ?
C55 C41 1.3900 . ?
C41 C102 1.3900 . ?
C102 H102 0.9500 . ?
S00P C52 1.81(3) . ?
S00S C38 1.695(19) . ?
S00T C108 1.778(19) . ?
S00U C65 1.730(17) . ?
C25 C33 1.3900 . ?
C25 C110 1.3900 . ?
C25 C111 1.459(10) . ?
C33 H33 0.9500 . ?
C33 C92 1.3900 . ?
C92 C65 1.3900 . ?
C92 C53 1.456(10) . ?
C65 C109 1.3900 . ?
C109 H109 0.9500 . ?
C109 C110 1.3900 . ?
C110 H110 0.9500 . ?
C27 H27A 0.9800 . ?
C27 H27B 0.9800 . ?
C27 H27C 0.9800 . ?
C27 C45 1.454(10) . ?
C39 C15 1.3900 . ?
C39 C52 1.3900 . ?
C39 C81 1.447(10) . ?
C15 H15 0.9500 . ?
C15 C17 1.3900 . ?
C17 C46 1.3900 . ?
C17 C58 1.457(10) . ?
C46 H46 0.9500 . ?
C46 C48 1.3900 . ?
C48 H48 0.9500 . ?
C48 C52 1.3900 . ?
C45 C94 1.3900 . ?
C45 C56 1.3900 . ?
C94 H94 0.9500 . ?
C94 C68 1.3900 . ?
C68 C38 1.3900 . ?
C68 C95 1.454(10) . ?
C38 C71 1.3900 . ?
C71 H71 0.9500 . ?
C71 C56 1.3900 . ?
C56 H56 0.9500 . ?
C53 H53A 0.9800 . ?
C53 H53B 0.9800 . ?
C53 H53C 0.9800 . ?
C58 H58A 0.9800 . ?
C58 H58B 0.9800 . ?
C58 H58C 0.9800 . ?
C70 C72 1.3900 . ?
C70 C108 1.3900 . ?
C70 C86 1.449(10) . ?
C72 H72 0.9500 . ?
C72 C88 1.3900 . ?
C88 C85 1.3900 . ?
C88 C79 1.462(10) . ?
C85 H85 0.9500 . ?
C85 C82 1.3900 . ?
C82 H82 0.9500 . ?
C82 C108 1.3900 . ?
C79 H79A 0.9800 . ?
C79 H79B 0.9800 . ?
C79 H79C 0.9800 . ?
C81 H81A 0.9799 . ?
C81 H81B 0.9804 . ?
C81 H81C 0.9802 . ?
C86 H86A 0.9803 . ?
C86 H86B 0.9802 . ?
C86 H86C 0.9798 . ?
C95 H95A 0.9800 . ?
C95 H95B 0.9800 . ?
C95 H95C 0.9800 . ?
C104 H104 0.9500 . ?
C104 C43 1.3900 . ?
C104 C106 1.3900 . ?
C43 C50 1.3900 . ?
C43 C113 1.452(10) . ?
C50 H50 0.9500 . ?
C50 C66 1.3900 . ?
C66 C87 1.3900 . ?
C66 C112 1.455(10) . ?
C87 C106 1.3900 . ?
C106 H106 0.9500 . ?
C111 H11A 0.9804 . ?
C111 H11B 0.9794 . ?
C111 H11C 0.9800 . ?
C112 H11D 0.9802 . ?
C112 H11E 0.9799 . ?
C112 H11F 0.9800 . ?
C113 H11G 0.9800 . ?
C113 H11H 0.9800 . ?
C113 H11I 0.9800 . ?

loop_
_geom_torsion_atom_site_label_1
_geom_torsion_atom_site_label_2
_geom_torsion_atom_site_label_3
_geom_torsion_atom_site_label_4
_geom_torsion
_geom_torsion_site_symmetry_1
_geom_torsion_site_symmetry_2
_geom_torsion_site_symmetry_3
_geom_torsion_site_symmetry_4
_geom_torsion_publ_flag
Ag2 S00R C96 C80 117.7(5) . . . . ?
Ag2 S00R C96 C51 -64.6(7) . . . . ?
Ag2 S2 C61 C42 -3.2(10) . . . . ?
Ag2 S2 C61 C63 176.9(9) . . . . ?
Ag2 S00T C108 C70 -178.7(11) . . . . ?
Ag2 S00T C108 C82 4.7(13) . . . . ?
Ag3 Cu3 Cu2 Ag13 -15.5(5) . . . . ?
Ag3 Cu3 Cu2 Ag15 47.2(3) . . . . ?
Ag3 Cu3 Cu2 S2 97.7(5) . . . . ?
Ag3 Cu3 Cu2 S20 -68.1(4) . . . . ?
Ag3 S20 C55 C18 -47.2(10) . . . . ?
Ag3 S20 C55 C41 141.5(9) . . . . ?
Ag3 S00S C38 C68 -119.9(11) . . . . ?
Ag3 S00S C38 C71 64.0(13) . . . . ?
Ag5 S6 C16 C97 -67.7(17) . . . . ?
Ag5 S6 C16 C54 107.4(14) . . . . ?
Ag5 S00P C52 C39 -136.6(13) . . . . ?
Ag5 S00P C52 C48 44.1(14) . . . . ?
Ag7 S6 C16 C97 -3(3) . . . . ?
Ag7 S6 C16 C54 172.4(13) . . . . ?
Ag7 S00P C52 C39 -61(2) . . . . ?
Ag7 S00P C52 C48 119(2) . . . . ?
Ag11 S00Q C107 C32 -69.6(11) . . . . ?
Ag11 S00Q C107 C34 114.5(10) . . . . ?
Ag11 S00Q C87 C66 -174.8(10) . . . . ?
Ag11 S00Q C87 C106 3.3(12) . . . . ?
Ag12 S00R C96 C80 40.8(7) . . . . ?
Ag12 S00R C96 C51 -141.5(5) . . . . ?
Ag13 Cu3 Cu2 Ag3 15.5(5) . . . . ?
Ag13 Cu3 Cu2 Ag15 62.7(3) . . . . ?
Ag13 Cu3 Cu2 S2 113.2(4) . . . . ?
Ag13 Cu3 Cu2 S20 -52.6(5) . . . . ?
Ag13 S1 C62 C67 -109.6(10) . . . . ?
Ag13 S1 C62 C73 70.5(10) . . . . ?
Ag13 S00U C65 C92 128.5(10) . . . . ?
Ag13 S00U C65 C109 -53.5(10) . . . . ?
Ag15 Cu3 Cu2 Ag3 -47.2(3) . . . . ?
Ag15 Cu3 Cu2 Ag13 -62.7(3) . . . . ?
Ag15 Cu3 Cu2 S2 50.5(4) . . . . ?
Ag15 Cu3 Cu2 S20 -115.4(4) . . . . ?
Ag15 S2 C61 C42 66.6(10) . . . . ?
Ag15 S2 C61 C63 -113.3(10) . . . . ?
Ag15 S00T C108 C70 -113.8(12) . . . . ?
Ag15 S00T C108 C82 69.7(11) . . . . ?
Ag17 S1 C62 C67 -178.9(8) . . . . ?
Ag17 S1 C62 C73 1.3(13) . . . . ?
Ag17 S00U C65 C92 60.4(13) . . . . ?
Ag17 S00U C65 C109 -121.6(8) . . . . ?
Ag18 S00Q C107 C32 -146.6(9) . . . . ?
Ag18 S00Q C107 C34 37.4(13) . . . . ?
Ag18 S00Q C87 C66 117.5(11) . . . . ?
Ag18 S00Q C87 C106 -64.3(11) . . . . ?
Cu3 S2 C61 C42 158.7(13) . . . . ?
Cu3 S2 C61 C63 -21.2(14) . . . . ?
Cu3 S20 C55 C18 26.8(10) . . . . ?
Cu3 S20 C55 C41 -144.5(9) . . . . ?
Cu3 S00S C38 C68 -54.3(16) . . . . ?
Cu3 S00S C38 C71 129.5(12) . . . . ?
Cu3 S00T C108 C70 -46.1(18) . . . . ?
Cu3 S00T C108 C82 137.3(11) . . . . ?
Cu3 S00U C65 C92 -144.5(9) . . . . ?
Cu3 S00U C65 C109 33.5(11) . . . . ?
Cu4 S00Q C107 C32 131.0(9) . . . . ?
Cu4 S00Q C107 C34 -44.9(13) . . . . ?
Cu4 S00Q C87 C66 47.3(13) . . . . ?
Cu4 S00Q C87 C106 -134.6(9) . . . . ?
Cu4 S00R C96 C80 -43.5(7) . . . . ?
Cu4 S00R C96 C51 134.2(5) . . . . ?
Cu4 S6 C16 C97 -133.5(13) . . . . ?
Cu4 S6 C16 C54 42(3) . . . . ?
Cu4 S00P C52 C39 146.7(15) . . . . ?
Cu4 S00P C52 C48 -32.7(16) . . . . ?
S00Q C107 C34 C22 175.9(15) . . . . ?
S00Q C87 C106 C104 -178.2(15) . . . . ?
S00R C96 C51 C99 -177.7(8) . . . . ?
S00R C96 C51 C84 2.8(10) . . . . ?
C31 C89 C69 C80 179.2(7) . . . . ?
C80 C96 C51 C99 0.0 . . . . ?
C80 C96 C51 C84 -179.5(6) . . . . ?
C96 C80 C69 C89 0.0 . . . . ?
C96 C51 C99 C89 0.0 . . . . ?
C51 C99 C89 C31 -179.2(7) . . . . ?
C51 C99 C89 C69 0.0 . . . . ?
C99 C89 C69 C80 0.0 . . . . ?
C69 C80 C96 S00R 177.7(8) . . . . ?
C69 C80 C96 C51 0.0 . . . . ?
C84 C51 C99 C89 179.5(6) . . . . ?
Cu2 S1 C62 C67 -46.5(14) . . . . ?
Cu2 S1 C62 C73 133.6(9) . . . . ?
Cu2 S2 C61 C42 141.6(11) . . . . ?
Cu2 S2 C61 C63 -38.3(11) . . . . ?
Cu2 S20 C55 C18 36.2(12) . . . . ?
Cu2 S20 C55 C41 -135.1(9) . . . . ?
S1 C62 C73 C78 179.8(15) . . . . ?
S2 Cu3 Cu2 Ag3 -97.7(5) . . . . ?
S2 Cu3 Cu2 Ag13 -113.2(4) . . . . ?
S2 Cu3 Cu2 Ag15 -50.5(4) . . . . ?
S2 Cu3 Cu2 S20 -165.9(6) . . . . ?
S2 C61 C63 C75 -0.4(6) . . . . ?
S2 C61 C63 C105 179.9(4) . . . . ?
S6 C16 C97 C6 175(2) . . . . ?
S6 C16 C54 C4 -175(2) . . . . ?
S6 C16 C54 C35 6(2) . . . . ?
S20 Cu3 Cu2 Ag3 68.1(4) . . . . ?
S20 Cu3 Cu2 Ag13 52.6(5) . . . . ?
S20 Cu3 Cu2 Ag15 115.4(4) . . . . ?
S20 Cu3 Cu2 S2 165.9(6) . . . . ?
S20 C55 C41 C24 -6.9(17) . . . . ?
S20 C55 C41 C102 171.5(13) . . . . ?
P C1 C83 C2 179.8(13) . . . . ?
P C1 C93 C98 179.2(18) . . . . ?
P C9 C91 C10 171(2) . . . . ?
P C9 C30 C8 -171(2) . . . . ?
P C47 C101 C13 176(4) . . . . ?
P C19 C21 C3 -179.7(10) . . . . ?
P C19 C26 C20 180.0(11) . . . . ?
C1 P C47 C5 -65(3) . . . . ?
C1 P C47 C101 118(2) . . . . ?
C1 C93 C98 C36 1(3) . . . . ?
C2 C36 C98 C93 -1(3) . . . . ?
C9 P C1 C83 -32(2) . . . . ?
C9 P C1 C93 148(2) . . . . ?
C9 P C47 C5 175(2) . . . . ?
C9 P C47 C101 -2(3) . . . . ?
C9 C91 C10 C12 0.0 . . . . ?
C91 C9 C30 C8 0.0 . . . . ?
C91 C10 C12 C8 0.0 . . . . ?
C10 C12 C8 C30 0.0 . . . . ?
C12 C8 C30 C9 0.0 . . . . ?
C30 C9 C91 C10 0.0 . . . . ?
C11 C5 C47 P -176(3) . . . . ?
C11 C5 C47 C101 0.0 . . . . ?
C5 C11 C7 C13 0.0 . . . . ?
C5 C47 C101 C13 0.0 . . . . ?
C47 P C1 C83 -155(3) . . . . ?
C47 P C1 C93 25(3) . . . . ?
C47 C101 C13 C7 0.0 . . . . ?
C101 C13 C7 C11 0.0 . . . . ?
C7 C11 C5 C47 0.0 . . . . ?
C14 C76 C100 C42 -179.7(6) . . . . ?
C14 C76 C105 C63 179.7(6) . . . . ?
C16 C97 C6 C37 0.0 . . . . ?
C97 C16 C54 C4 0.0 . . . . ?
C97 C16 C54 C35 -179.2(9) . . . . ?
C97 C6 C37 C4 0.0 . . . . ?
C97 C6 C37 C28 -179.9(9) . . . . ?
C6 C37 C4 C54 0.0 . . . . ?
C37 C4 C54 C16 0.0 . . . . ?
C37 C4 C54 C35 179.2(9) . . . . ?
C54 C16 C97 C6 0.0 . . . . ?
C19 P C1 C83 88(2) . . . . ?
C19 P C1 C93 -93(2) . . . . ?
C19 P C47 C5 55(2) . . . . ?
C19 P C47 C101 -121(2) . . . . ?
C21 C3 C90 C20 1(2) . . . . ?
C21 C19 C26 C20 0(2) . . . . ?
C23 C32 C107 S00Q -176.0(14) . . . . ?
C23 C32 C107 C34 0.0 . . . . ?
C32 C23 C44 C22 0.0 . . . . ?
C32 C23 C44 C59 -179(2) . . . . ?
C32 C107 C34 C22 0.0 . . . . ?
C107 C34 C22 C44 0.0 . . . . ?
C34 C22 C44 C23 0.0 . . . . ?
C34 C22 C44 C59 179(2) . . . . ?
C44 C23 C32 C107 0.0 . . . . ?
C44 C23 C32 C57 -178(2) . . . . ?
C24 C41 C102 C114 178.5(15) . . . . ?
C26 C19 C21 C3 0(2) . . . . ?
C26 C20 C90 C3 -1(2) . . . . ?
C28 C37 C4 C54 179.9(9) . . . . ?
C36 C2 C83 C1 1(3) . . . . ?
C40 C114 C103 C18 -179.7(15) . . . . ?
C40 C114 C102 C41 179.7(15) . . . . ?
C57 C32 C107 S00Q 2(2) . . . . ?
C57 C32 C107 C34 178(2) . . . . ?
C60 C67 C62 S1 -179.8(14) . . . . ?
C60 C67 C62 C73 0.0 . . . . ?
C67 C60 C74 C78 0.0 . . . . ?
C67 C60 C74 C77 178.8(15) . . . . ?
C67 C62 C73 C78 0.0 . . . . ?
C62 C73 C78 C74 0.0 . . . . ?
C73 C78 C74 C60 0.0 . . . . ?
C73 C78 C74 C77 -178.8(15) . . . . ?
C74 C60 C67 C62 0.0 . . . . ?
C74 C60 C67 C64 177.6(19) . . . . ?
C64 C67 C62 S1 2.5(19) . . . . ?
C64 C67 C62 C73 -177.6(19) . . . . ?
C75 C63 C105 C76 -179.7(7) . . . . ?
C76 C100 C42 C61 0.0 . . . . ?
C100 C76 C105 C63 0.0 . . . . ?
C100 C42 C61 S2 -179.9(4) . . . . ?
C100 C42 C61 C63 0.0 . . . . ?
C42 C61 C63 C75 179.7(7) . . . . ?
C42 C61 C63 C105 0.0 . . . . ?
C61 C63 C105 C76 0.0 . . . . ?
C105 C76 C100 C42 0.0 . . . . ?
C83 C1 C93 C98 -1(3) . . . . ?
C83 C2 C36 C98 0(2) . . . . ?
C90 C3 C21 C19 -1(2) . . . . ?
C90 C20 C26 C19 0(2) . . . . ?
C93 C1 C83 C2 0(3) . . . . ?
C114 C103 C18 C55 0.0 . . . . ?
C103 C114 C102 C41 0.0 . . . . ?
C103 C18 C55 S20 -171.1(14) . . . . ?
C103 C18 C55 C41 0.0 . . . . ?
C18 C55 C41 C24 -178.5(15) . . . . ?
C18 C55 C41 C102 0.0 . . . . ?
C55 C41 C102 C114 0.0 . . . . ?
C102 C114 C103 C18 0.0 . . . . ?
S00S C38 C71 C56 176.1(17) . . . . ?
S00U C65 C109 C110 -178.0(14) . . . . ?
C25 C33 C92 C65 0.0 . . . . ?
C25 C33 C92 C53 -179.8(8) . . . . ?
C33 C25 C110 C109 0.0 . . . . ?
C33 C92 C65 S00U 178.0(14) . . . . ?
C33 C92 C65 C109 0.0 . . . . ?
C92 C65 C109 C110 0.0 . . . . ?
C65 C109 C110 C25 0.0 . . . . ?
C110 C25 C33 C92 0.0 . . . . ?
C27 C45 C94 C68 -179.5(7) . . . . ?
C27 C45 C56 C71 179.5(7) . . . . ?
C39 C15 C17 C46 0.0 . . . . ?
C39 C15 C17 C58 178(3) . . . . ?
C15 C39 C52 S00P -179.3(7) . . . . ?
C15 C39 C52 C48 0.0 . . . . ?
C15 C17 C46 C48 0.0 . . . . ?
C17 C46 C48 C52 0.0 . . . . ?
C46 C48 C52 S00P 179.4(6) . . . . ?
C46 C48 C52 C39 0.0 . . . . ?
C52 C39 C15 C17 0.0 . . . . ?
C45 C94 C68 C38 0.0 . . . . ?
C45 C94 C68 C95 174(3) . . . . ?
C94 C45 C56 C71 0.0 . . . . ?
C94 C68 C38 S00S -176.1(17) . . . . ?
C94 C68 C38 C71 0.0 . . . . ?
C68 C38 C71 C56 0.0 . . . . ?
C38 C71 C56 C45 0.0 . . . . ?
C56 C45 C94 C68 0.0 . . . . ?
C53 C92 C65 S00U -2.3(15) . . . . ?
C53 C92 C65 C109 179.8(8) . . . . ?
C58 C17 C46 C48 -178(3) . . . . ?
C70 C72 C88 C85 0.0 . . . . ?
C70 C72 C88 C79 179.4(8) . . . . ?
C72 C70 C108 S00T -176.4(16) . . . . ?
C72 C70 C108 C82 0.0 . . . . ?
C72 C88 C85 C82 0.0 . . . . ?
C88 C85 C82 C108 0.0 . . . . ?
C85 C82 C108 S00T 176.7(15) . . . . ?
C85 C82 C108 C70 0.0 . . . . ?
C108 C70 C72 C88 0.0 . . . . ?
C79 C88 C85 C82 -179.4(8) . . . . ?
C81 C39 C15 C17 178.9(19) . . . . ?
C81 C39 C52 S00P 2(2) . . . . ?
C81 C39 C52 C48 -178.8(19) . . . . ?
C86 C70 C72 C88 -178(2) . . . . ?
C86 C70 C108 S00T 2(2) . . . . ?
C86 C70 C108 C82 178(2) . . . . ?
C95 C68 C38 S00S 10(3) . . . . ?
C95 C68 C38 C71 -174(3) . . . . ?
C104 C43 C50 C66 0.0 . . . . ?
C43 C104 C106 C87 0.0 . . . . ?
C43 C50 C66 C87 0.0 . . . . ?
C43 C50 C66 C112 179(2) . . . . ?
C50 C66 C87 S00Q 178.1(16) . . . . ?
C50 C66 C87 C106 0.0 . . . . ?
C66 C87 C106 C104 0.0 . . . . ?
C106 C104 C43 C50 0.0 . . . . ?
C106 C104 C43 C113 -178(2) . . . . ?
C111 C25 C33 C92 179.8(11) . . . . ?
C111 C25 C110 C109 -179.8(11) . . . . ?
C112 C66 C87 S00Q -1(2) . . . . ?
C112 C66 C87 C106 -179(2) . . . . ?
C113 C43 C50 C66 178(2) . . . . ?

loop_
_smtbx_masks_void_nr
_smtbx_masks_void_average_x
_smtbx_masks_void_average_y
_smtbx_masks_void_average_z
_smtbx_masks_void_volume
_smtbx_masks_void_count_electrons
_smtbx_masks_void_content
1 0.117 0.500 0.814 73.8 26.3 '0.5 C6H14'
2 0.132 0.500 0.185 121.9 21.6 '0.44 C6H14'
3 0.216 0.500 0.605 195.9 49.0 '1.2 CH2Cl2'
4 0.284 0.000 0.395 195.9 47.2 '1.2 CH2Cl2'
5 0.197 0.171 0.176 22.1 0.3 ?
6 0.197 0.829 0.176 22.1 0.3 ?
7 0.303 0.329 0.824 22.1 0.7 ?
8 0.303 0.671 0.824 22.1 0.7 ?
9 0.368 0.000 0.815 121.9 22.7 '0.44 C6H14'
10 0.383 0.000 0.186 73.8 29.8 '0.5 C6H14'
11 0.617 0.000 0.814 73.8 26.3 '0.5 C6H14'
12 0.632 0.000 0.185 121.9 21.6 '0.44 C6H14'
13 0.716 0.000 0.605 195.9 49.0 '1.2 CH2Cl2'
14 0.784 0.500 0.395 195.9 47.2 '1.2 CH2Cl2'
15 0.697 0.329 0.176 22.1 0.3 ?
16 0.697 0.671 0.176 22.1 0.3 ?
17 0.803 0.171 0.824 22.1 0.7 ?
18 0.803 0.829 0.824 22.1 0.7 ?
19 0.868 0.500 0.815 121.9 22.7 '0.44 C6H14'
20 0.883 0.500 0.186 73.8 29.8 '0.5 C6H14'
